data_7156778
loop_
_publ_author_name
'Wang, Guo'
'Qiang, Hui'
'Guo, Yun-Zhe'
'Yang, Jie'
'Wen, Ke'
'Hu, Wei-Bo'

_publ_section_title
;
 Systematic rim cyano-functionalization of pillar[5]arene and
 corresponding host-guest property varieties.
;
_journal_issue 18
_journal_name_full 'Organic &amp; biomolecular chemistry'
_journal_page_first 4600
_journal_page_last 4604
_journal_paper_doi 10.1039/c9ob00396g
_journal_volume 17
_journal_year 2019
_chemical_formula_sum 'C95 H95.5 N6.5 O16'
_chemical_formula_weight 1584.270
_space_group_IT_number 4
_space_group_name_Hall 'P 2yb'
_space_group_name_H-M_alt 'P 1 21 1'
_symmetry_Int_Tables_number 4
_symmetry_space_group_name_Hall 'P 2yb'
_symmetry_space_group_name_H-M 'P 1 21 1'
_audit_creation_date 2018-02-02
_audit_creation_method 'Olex2 1.2'
_audit_update_record
;
2018-09-30 deposited with the CCDC.    2019-04-12 downloaded from the CCDC.
;
_cell_angle_alpha 90.000
_cell_angle_beta 103.049(1)
_cell_angle_gamma 90.000
_cell_formula_units_Z 4
_cell_length_a 12.2850(4)
_cell_length_b 28.8977(11)
_cell_length_c 25.3483(9)
_cell_volume 8766.5(5)
_refine_ls_R_factor_all 0.079
_cod_data_source_file c9ob00396g2.cif
_cod_data_source_block mo_2cn_1_0m
_cod_depositor_comments 'Adding full bibliography for 7156778--7156780.cif.'
_cod_original_sg_symbol_Hall P_2yb
_cod_original_formula_sum 'C95 H95.50 N6.50 O16'
_cod_database_code 7156778

loop_
_symmetry_equiv_pos_site_id
_symmetry_equiv_pos_as_xyz
1 x,y,z
2 -x,1/2+y,-z

loop_
_atom_site_aniso_label
_atom_site_aniso_U_11
_atom_site_aniso_U_22
_atom_site_aniso_U_33
_atom_site_aniso_U_12
_atom_site_aniso_U_13
_atom_site_aniso_U_23
O001 0.0308(15) 0.0350(17) 0.0384(16) 0.0039(13) 0.0139(13) 0.0062(14)
O002 0.0346(16) 0.0363(17) 0.0401(17) 0.0029(14) 0.0101(13) 0.0003(14)
O003 0.0452(18) 0.0279(16) 0.0359(17) -0.0004(14) 0.0115(14) -0.0018(13)
O004 0.0291(15) 0.0331(16) 0.0352(15) 0.0009(13) 0.0090(13) -0.0098(13)
O005 0.0401(17) 0.0398(17) 0.0335(16) 0.0002(14) 0.0139(14) 0.0084(14)
O006 0.0546(19) 0.0310(16) 0.0293(15) 0.0089(14) 0.0166(14) 0.0029(13)
O007 0.0508(19) 0.0267(16) 0.0392(17) -0.0004(14) 0.0162(15) 0.0024(13)
O008 0.0498(19) 0.0261(16) 0.0317(16) 0.0024(14) 0.0133(14) 0.0031(13)
O009 0.0297(15) 0.0361(17) 0.0395(16) 0.0009(13) 0.0079(13) 0.0096(14)
O00A 0.0512(19) 0.0273(15) 0.0435(17) -0.0059(14) 0.0218(15) -0.0073(13)
O00B 0.058(2) 0.0358(17) 0.0312(16) -0.0165(15) 0.0179(15) -0.0016(14)
O00C 0.0498(18) 0.0303(16) 0.0289(15) 0.0120(14) 0.0123(14) 0.0019(13)
O00D 0.0491(19) 0.053(2) 0.0322(16) -0.0051(16) 0.0117(15) 0.0026(15)
O00E 0.0362(16) 0.0489(19) 0.0479(18) 0.0001(15) 0.0191(15) 0.0029(15)
O00F 0.0459(18) 0.0458(19) 0.0328(17) -0.0119(15) 0.0044(14) 0.0052(14)
O00G 0.054(2) 0.0332(17) 0.0494(19) 0.0057(15) 0.0154(16) 0.0099(15)
O00H 0.0442(18) 0.0429(18) 0.0347(16) 0.0006(15) 0.0080(14) -0.0008(14)
O00I 0.061(2) 0.0232(15) 0.0373(16) -0.0044(14) 0.0217(15) 0.0014(13)
O00J 0.0532(19) 0.0433(18) 0.0341(16) -0.0032(16) 0.0159(15) -0.0004(14)
O00K 0.056(2) 0.0407(18) 0.0331(16) 0.0121(16) 0.0083(15) -0.0003(14)
O00L 0.0444(18) 0.0452(19) 0.0426(18) -0.0041(15) 0.0048(15) 0.0094(15)
O00M 0.0384(17) 0.057(2) 0.0396(17) 0.0067(15) 0.0181(14) 0.0075(15)
O00N 0.0418(18) 0.069(2) 0.0358(17) -0.0038(16) 0.0112(14) -0.0037(16)
O00O 0.0430(18) 0.0463(19) 0.0419(18) 0.0124(15) 0.0134(15) 0.0020(15)
O00P 0.0403(18) 0.055(2) 0.0473(19) -0.0018(16) 0.0124(15) -0.0166(16)
O00Q 0.057(2) 0.062(2) 0.0342(17) 0.0046(18) 0.0158(16) -0.0016(16)
O00R 0.0383(17) 0.0422(18) 0.0477(18) -0.0054(15) 0.0165(15) -0.0182(15)
O00S 0.064(2) 0.049(2) 0.051(2) 0.0153(17) 0.0269(18) 0.0223(16)
O00T 0.0360(17) 0.059(2) 0.068(2) 0.0125(17) 0.0119(16) -0.0063(18)
O00U 0.0482(19) 0.073(2) 0.0418(18) -0.0075(18) 0.0178(15) -0.0028(17)
O00V 0.072(2) 0.0373(19) 0.073(2) -0.0185(18) 0.031(2) -0.0250(18)
O00W 0.073(2) 0.074(2) 0.0322(17) 0.024(2) 0.0158(17) 0.0066(17)
C00X 0.030(2) 0.032(2) 0.031(2) -0.0019(18) 0.0080(18) -0.0026(18)
C00Y 0.023(2) 0.026(2) 0.028(2) -0.0011(17) 0.0014(17) -0.0017(17)
C00Z 0.023(2) 0.029(2) 0.039(2) 0.0038(18) 0.0075(18) -0.0009(19)
C010 0.021(2) 0.033(2) 0.029(2) -0.0041(18) 0.0042(18) -0.0048(19)
C011 0.025(2) 0.022(2) 0.027(2) 0.0005(17) 0.0083(17) -0.0071(17)
N012 0.039(2) 0.047(2) 0.046(2) -0.010(2) 0.0024(18) 0.0116(19)
C013 0.025(2) 0.033(2) 0.055(3) -0.0050(19) 0.011(2) -0.010(2)
C014 0.0180(19) 0.030(2) 0.026(2) -0.0021(17) 0.0024(16) 0.0012(17)
C015 0.026(2) 0.029(2) 0.022(2) -0.0005(18) 0.0022(17) 0.0005(17)
C016 0.028(2) 0.024(2) 0.023(2) -0.0001(18) 0.0041(17) 0.0013(17)
C017 0.030(2) 0.033(2) 0.031(2) 0.0042(19) 0.0088(18) -0.0013(19)
C018 0.032(2) 0.030(2) 0.028(2) 0.0001(19) 0.0111(18) 0.0039(18)
N019 0.056(3) 0.051(3) 0.058(3) -0.003(2) 0.018(2) -0.006(2)
C01A 0.025(2) 0.028(2) 0.029(2) 0.0002(17) 0.0086(18) -0.0035(17)
C01B 0.020(2) 0.028(2) 0.025(2) -0.0027(17) 0.0022(17) -0.0054(17)
C01C 0.028(2) 0.032(2) 0.037(2) -0.0039(18) 0.0115(19) 0.0027(19)
N01D 0.049(2) 0.049(3) 0.044(2) 0.003(2) 0.0074(19) -0.004(2)
C01E 0.037(2) 0.027(2) 0.028(2) -0.0006(19) 0.0108(19) -0.0001(18)
C01F 0.032(2) 0.029(2) 0.031(2) 0.0084(19) 0.0056(18) -0.0082(18)
C01G 0.026(2) 0.031(2) 0.029(2) -0.0021(19) 0.0015(18) 0.0026(18)
C01H 0.0188(19) 0.030(2) 0.027(2) 0.0021(17) 0.0045(17) 0.0032(17)
C01I 0.034(2) 0.029(2) 0.029(2) 0.0025(19) 0.0063(19) 0.0092(18)
C01J 0.026(2) 0.029(2) 0.029(2) 0.0047(18) 0.0067(18) 0.0030(18)
C01K 0.037(2) 0.026(2) 0.028(2) 0.0018(19) 0.0127(19) -0.0001(18)
C01L 0.037(2) 0.028(2) 0.035(2) -0.0011(19) 0.017(2) 0.0001(19)
C01M 0.033(2) 0.026(2) 0.022(2) 0.0041(18) 0.0091(17) 0.0068(17)
C01N 0.027(2) 0.034(2) 0.022(2) 0.0068(19) 0.0064(17) 0.0042(18)
C01O 0.034(2) 0.031(2) 0.041(2) -0.0013(19) 0.008(2) 0.000(2)
C01P 0.021(2) 0.030(2) 0.025(2) -0.0026(17) 0.0019(17) -0.0051(17)
C01Q 0.035(2) 0.025(2) 0.028(2) -0.0046(19) 0.0090(18) -0.0085(18)
C01R 0.036(2) 0.029(2) 0.024(2) -0.0026(19) 0.0067(18) -0.0009(18)
C01S 0.019(2) 0.033(2) 0.026(2) -0.0028(18) 0.0060(17) -0.0026(18)
C01T 0.035(2) 0.026(2) 0.036(2) 0.0026(19) 0.010(2) 0.0054(19)
C01U 0.026(2) 0.032(2) 0.025(2) 0.0022(18) 0.0069(17) 0.0001(18)
C01V 0.022(2) 0.029(2) 0.033(2) 0.0065(18) 0.0058(17) 0.0010(18)
C01W 0.029(2) 0.029(2) 0.034(2) -0.0039(18) 0.0121(19) -0.0094(19)
C01X 0.038(2) 0.031(2) 0.025(2) -0.005(2) 0.0069(19) 0.0044(18)
C01Y 0.026(2) 0.029(2) 0.033(2) -0.0053(18) 0.0070(18) -0.0033(19)
C01Z 0.019(2) 0.030(2) 0.028(2) -0.0015(17) 0.0015(17) 0.0037(18)
C020 0.032(2) 0.028(2) 0.025(2) 0.0042(19) 0.0096(18) 0.0069(18)
C021 0.041(3) 0.026(2) 0.039(2) 0.0003(19) 0.017(2) 0.0034(19)
C022 0.032(2) 0.028(2) 0.039(2) 0.0021(19) 0.013(2) 0.0104(19)
C023 0.024(2) 0.032(2) 0.031(2) 0.0051(19) 0.0056(17) -0.0012(19)
C024 0.034(2) 0.033(2) 0.031(2) -0.002(2) 0.0042(19) 0.0098(18)
C025 0.032(2) 0.026(2) 0.032(2) 0.0012(18) 0.0116(19) -0.0066(18)
C026 0.025(2) 0.035(2) 0.028(2) 0.0009(18) 0.0025(17) 0.0027(18)
N027 0.056(3) 0.056(3) 0.053(3) -0.003(2) 0.018(2) -0.010(2)
C028 0.024(2) 0.039(3) 0.029(2) 0.0001(19) 0.0063(18) -0.0022(19)
C029 0.032(2) 0.027(2) 0.036(2) -0.0001(18) 0.0037(19) -0.0041(18)
C02A 0.037(2) 0.034(2) 0.037(2) 0.008(2) 0.005(2) -0.0061(19)
C02B 0.022(2) 0.027(2) 0.031(2) 0.0017(18) -0.0017(17) 0.0020(18)
C02C 0.028(2) 0.023(2) 0.031(2) -0.0059(18) 0.0059(18) -0.0036(17)
C02D 0.022(2) 0.026(2) 0.029(2) 0.0020(18) 0.0012(17) -0.0030(18)
C02E 0.034(2) 0.028(2) 0.045(3) 0.005(2) 0.015(2) 0.009(2)
C02F 0.023(2) 0.027(2) 0.048(3) -0.0065(18) 0.0075(19) -0.004(2)
N02G 0.054(3) 0.051(3) 0.060(3) 0.009(2) 0.023(2) 0.010(2)
C02H 0.029(2) 0.038(2) 0.027(2) -0.0037(19) -0.0008(18) -0.0071(19)
C02I 0.028(2) 0.034(2) 0.026(2) 0.0063(18) 0.0070(17) 0.0038(18)
C02J 0.036(2) 0.045(3) 0.031(2) 0.012(2) 0.007(2) 0.001(2)
C02K 0.055(3) 0.024(2) 0.039(2) -0.005(2) 0.016(2) -0.0040(19)
C02L 0.024(2) 0.031(2) 0.029(2) 0.0041(18) 0.0084(17) -0.0086(18)
C02M 0.038(2) 0.029(2) 0.035(2) 0.0072(19) 0.003(2) 0.0008(19)
C02N 0.028(2) 0.028(2) 0.034(2) -0.0024(18) 0.0060(18) 0.0068(18)
C02O 0.049(3) 0.028(2) 0.035(2) 0.006(2) 0.014(2) 0.0075(19)
C02P 0.026(2) 0.040(3) 0.029(2) 0.001(2) 0.0018(18) 0.0051(19)
C02Q 0.032(2) 0.028(2) 0.061(3) -0.003(2) 0.014(2) 0.001(2)
C02R 0.030(2) 0.030(2) 0.034(2) 0.0008(19) 0.0119(19) 0.0102(19)
C02S 0.040(3) 0.024(2) 0.028(2) 0.0017(19) 0.0085(19) 0.0051(17)
C02T 0.026(2) 0.030(2) 0.030(2) -0.0056(18) 0.0054(18) 0.0097(18)
C02U 0.030(2) 0.027(2) 0.027(2) -0.0030(18) 0.0060(17) -0.0067(17)
C02V 0.025(2) 0.033(2) 0.025(2) 0.0035(18) 0.0054(17) 0.0008(18)
C02W 0.020(2) 0.031(2) 0.035(2) 0.0027(18) 0.0006(17) 0.0006(18)
C02X 0.032(2) 0.030(2) 0.030(2) 0.0048(19) 0.0046(18) -0.0065(18)
C02Y 0.033(2) 0.028(2) 0.039(2) 0.0006(19) 0.009(2) 0.011(2)
C02Z 0.021(2) 0.052(3) 0.029(2) -0.004(2) -0.0009(18) 0.005(2)
C030 0.029(2) 0.032(2) 0.028(2) 0.0051(19) 0.0066(18) -0.0009(18)
C031 0.027(2) 0.028(2) 0.038(2) -0.0004(18) 0.0077(19) 0.0099(19)
C032 0.028(2) 0.032(2) 0.022(2) -0.0022(18) 0.0057(17) -0.0011(18)
C033 0.034(2) 0.028(2) 0.032(2) 0.0030(19) 0.0050(19) -0.0091(19)
C034 0.027(2) 0.035(2) 0.038(2) -0.0015(19) 0.0064(19) -0.0137(19)
C035 0.028(2) 0.026(2) 0.033(2) -0.0084(18) 0.0045(18) -0.0016(18)
C036 0.027(2) 0.030(2) 0.034(2) 0.0077(18) 0.0039(18) -0.0009(18)
C037 0.027(2) 0.040(2) 0.039(2) 0.001(2) 0.0072(19) 0.016(2)
C038 0.028(2) 0.041(3) 0.038(2) -0.008(2) 0.007(2) -0.009(2)
C039 0.040(2) 0.027(2) 0.033(2) 0.003(2) 0.014(2) -0.0025(19)
C03A 0.025(2) 0.030(2) 0.031(2) -0.0049(18) 0.0032(18) -0.0025(18)
C03B 0.033(2) 0.039(2) 0.034(2) -0.006(2) 0.0069(19) 0.0114(19)
C03C 0.027(2) 0.032(2) 0.033(2) -0.0024(19) 0.0068(18) 0.0059(19)
C03D 0.024(2) 0.031(2) 0.023(2) -0.0034(18) 0.0034(17) 0.0019(17)
C03E 0.033(2) 0.034(2) 0.032(2) -0.004(2) 0.0084(19) -0.0022(19)
C03F 0.030(2) 0.028(2) 0.024(2) 0.0008(18) 0.0068(17) -0.0053(17)
C03G 0.019(2) 0.046(3) 0.035(2) 0.0064(19) 0.0036(18) 0.010(2)
C03H 0.032(2) 0.034(2) 0.034(2) -0.009(2) 0.0070(19) 0.0016(19)
N03I 0.097(4) 0.052(3) 0.047(3) 0.015(2) 0.033(3) 0.009(2)
C03J 0.024(2) 0.045(3) 0.028(2) -0.0016(19) 0.0042(18) -0.0002(19)
C03K 0.022(2) 0.029(2) 0.031(2) 0.0024(18) 0.0035(17) -0.0035(18)
C03L 0.026(2) 0.031(2) 0.043(3) -0.0018(19) 0.009(2) -0.005(2)
C03M 0.044(3) 0.035(2) 0.027(2) 0.002(2) 0.0037(19) -0.0047(18)
C03N 0.044(3) 0.029(2) 0.034(2) -0.005(2) 0.019(2) -0.0010(19)
C03O 0.032(2) 0.060(3) 0.034(2) -0.006(2) 0.0028(19) -0.002(2)
C03P 0.022(2) 0.032(2) 0.026(2) 0.0000(18) 0.0005(17) -0.0022(18)
C03Q 0.049(3) 0.030(2) 0.056(3) 0.004(2) 0.025(2) 0.010(2)
C03R 0.025(2) 0.026(2) 0.032(2) 0.0002(18) 0.0019(18) 0.0025(18)
C03S 0.024(2) 0.049(3) 0.033(2) 0.004(2) -0.0029(18) 0.017(2)
C03T 0.043(3) 0.025(2) 0.027(2) 0.002(2) 0.0052(19) -0.0048(18)
C03U 0.039(2) 0.036(2) 0.022(2) 0.008(2) 0.0033(19) -0.0042(18)
C03V 0.028(2) 0.030(2) 0.042(3) 0.0012(19) 0.006(2) 0.015(2)
C03W 0.021(2) 0.030(2) 0.033(2) -0.0007(18) 0.0023(17) -0.0083(18)
C03X 0.028(2) 0.033(2) 0.045(3) -0.005(2) 0.012(2) -0.003(2)
C03Y 0.031(2) 0.043(3) 0.034(2) -0.002(2) 0.0012(19) -0.003(2)
C03Z 0.045(3) 0.040(3) 0.041(3) 0.002(2) 0.013(2) 0.013(2)
C040 0.030(2) 0.067(3) 0.029(2) -0.006(2) 0.0078(19) 0.004(2)
C041 0.028(2) 0.035(2) 0.023(2) 0.0047(19) 0.0025(17) 0.0051(18)
C042 0.021(2) 0.032(2) 0.044(2) -0.0090(18) 0.0075(19) -0.0044(19)
C043 0.026(2) 0.029(2) 0.027(2) 0.0009(18) 0.0003(17) 0.0008(18)
C044 0.031(2) 0.035(2) 0.025(2) -0.0083(19) 0.0077(18) -0.0054(18)
C045 0.031(2) 0.028(2) 0.029(2) 0.0033(18) 0.0061(18) 0.0059(17)
C046 0.026(2) 0.033(2) 0.035(2) -0.0092(19) 0.0025(19) -0.0004(19)
C047 0.037(2) 0.036(3) 0.041(3) -0.004(2) 0.010(2) -0.001(2)
C048 0.029(2) 0.046(3) 0.030(2) 0.010(2) 0.0043(19) 0.006(2)
C049 0.032(2) 0.033(2) 0.029(2) -0.0047(19) 0.0033(19) -0.0004(19)
C04A 0.031(2) 0.035(2) 0.030(2) 0.000(2) 0.0019(18) 0.0084(19)
C04B 0.056(3) 0.040(3) 0.045(3) -0.007(2) 0.018(2) -0.005(2)
C04C 0.024(2) 0.034(2) 0.039(2) 0.0051(18) -0.0023(19) 0.0090(19)
C04D 0.028(2) 0.026(2) 0.044(3) 0.0022(19) 0.000(2) -0.0002(19)
C04E 0.023(2) 0.035(2) 0.024(2) 0.0020(18) 0.0044(17) 0.0013(18)
C04F 0.027(2) 0.036(2) 0.034(2) -0.0014(19) 0.0020(19) -0.0040(19)
C04G 0.032(2) 0.034(2) 0.061(3) 0.005(2) 0.018(2) 0.008(2)
C04H 0.028(2) 0.040(3) 0.046(3) -0.007(2) 0.012(2) -0.006(2)
C04I 0.049(3) 0.037(3) 0.031(2) 0.000(2) 0.012(2) 0.006(2)
C04J 0.056(3) 0.030(2) 0.041(3) 0.000(2) 0.018(2) 0.008(2)
C04K 0.030(2) 0.031(2) 0.036(2) 0.0073(19) 0.0048(19) -0.0040(19)
C04L 0.026(2) 0.027(2) 0.034(2) 0.0032(19) 0.0002(18) -0.0030(19)
N04M 0.061(3) 0.079(3) 0.062(3) -0.001(2) 0.030(2) 0.006(2)
C04N 0.039(2) 0.028(2) 0.032(2) -0.0057(19) 0.0106(19) -0.0073(19)
C04O 0.023(2) 0.049(3) 0.043(3) -0.003(2) 0.006(2) -0.001(2)
C04P 0.034(2) 0.035(2) 0.043(3) 0.001(2) 0.011(2) 0.004(2)
C04Q 0.027(2) 0.030(2) 0.037(2) 0.0021(18) 0.0029(18) 0.0022(19)
C04R 0.027(2) 0.054(3) 0.034(2) -0.001(2) 0.0041(19) -0.007(2)
C04S 0.033(2) 0.039(3) 0.046(3) 0.004(2) 0.011(2) 0.015(2)
C04T 0.037(2) 0.040(3) 0.037(2) -0.002(2) 0.014(2) -0.002(2)
C04U 0.036(2) 0.046(3) 0.031(2) -0.011(2) 0.010(2) -0.004(2)
C04V 0.036(2) 0.036(2) 0.042(3) 0.017(2) 0.015(2) 0.007(2)
C04W 0.033(2) 0.036(2) 0.027(2) 0.003(2) -0.0005(18) -0.0022(18)
N04X 0.067(3) 0.044(3) 0.074(3) -0.021(2) 0.027(2) -0.006(2)
C04Y 0.047(3) 0.032(2) 0.033(2) 0.000(2) 0.012(2) -0.0039(19)
C04Z 0.060(3) 0.041(3) 0.038(3) 0.014(2) 0.012(2) 0.004(2)
C050 0.043(3) 0.037(3) 0.044(3) -0.006(2) 0.019(2) -0.009(2)
C051 0.040(3) 0.049(3) 0.074(4) -0.004(2) 0.014(3) 0.030(3)
C052 0.037(3) 0.071(3) 0.037(3) 0.018(3) 0.000(2) -0.007(2)
C053 0.031(2) 0.048(3) 0.040(3) 0.010(2) 0.006(2) 0.000(2)
C054 0.032(2) 0.055(3) 0.041(3) 0.001(2) 0.008(2) 0.022(2)
C055 0.058(3) 0.034(3) 0.051(3) -0.003(2) 0.023(2) -0.009(2)
C056 0.063(3) 0.043(3) 0.050(3) 0.018(3) 0.017(3) -0.003(2)
C057 0.032(2) 0.040(3) 0.048(3) -0.001(2) 0.003(2) 0.014(2)
C058 0.044(3) 0.034(2) 0.036(2) -0.006(2) 0.007(2) 0.005(2)
C059 0.036(2) 0.052(3) 0.037(3) 0.021(2) 0.004(2) -0.004(2)
C05A 0.046(3) 0.054(3) 0.042(3) -0.016(2) 0.007(2) 0.011(2)
C05B 0.042(3) 0.046(3) 0.022(2) 0.004(2) 0.0021(19) -0.0056(19)
C05C 0.060(3) 0.079(4) 0.038(3) -0.021(3) 0.008(2) 0.007(3)
C05D 0.029(2) 0.040(2) 0.040(2) 0.008(2) 0.002(2) 0.009(2)
C05E 0.048(3) 0.047(3) 0.025(2) 0.011(2) 0.000(2) 0.000(2)
N05F 0.073(3) 0.090(4) 0.068(3) -0.004(3) 0.030(3) -0.002(3)
C05G 0.046(3) 0.034(3) 0.043(3) 0.008(2) 0.016(2) 0.004(2)
C05H 0.032(2) 0.056(3) 0.032(2) 0.008(2) -0.0012(19) -0.010(2)
C05I 0.062(3) 0.055(3) 0.037(3) -0.011(3) 0.012(2) 0.007(2)
C05J 0.083(4) 0.042(3) 0.036(3) 0.004(3) 0.022(3) -0.008(2)
C05K 0.038(3) 0.042(3) 0.058(3) 0.000(2) 0.014(2) -0.017(2)
C05L 0.043(3) 0.055(3) 0.033(2) 0.027(2) 0.011(2) 0.006(2)
C05M 0.045(3) 0.100(5) 0.059(3) 0.007(3) 0.019(3) -0.028(3)
C05N 0.056(3) 0.036(3) 0.054(3) -0.005(2) 0.030(2) -0.010(2)
C05O 0.056(3) 0.045(3) 0.040(3) 0.002(2) 0.020(2) 0.004(2)
C05P 0.083(4) 0.030(3) 0.043(3) -0.005(2) 0.026(3) 0.008(2)
C05Q 0.033(2) 0.059(3) 0.049(3) 0.002(2) 0.014(2) -0.001(2)
C05R 0.057(3) 0.075(4) 0.052(3) -0.009(3) 0.009(3) 0.025(3)
C05S 0.054(3) 0.058(3) 0.047(3) -0.009(3) 0.014(3) -0.001(2)
C05T 0.054(3) 0.043(3) 0.048(3) -0.002(2) 0.008(2) 0.014(2)
C05U 0.054(3) 0.063(3) 0.064(3) -0.003(3) 0.028(3) 0.017(3)
C05V 0.043(3) 0.042(3) 0.045(3) 0.019(2) 0.019(2) 0.008(2)
C05W 0.041(3) 0.059(3) 0.053(3) 0.000(2) 0.011(2) -0.008(3)
C05X 0.043(3) 0.072(4) 0.064(3) 0.010(3) 0.020(3) 0.042(3)
C05Y 0.075(4) 0.052(3) 0.064(3) 0.002(3) 0.017(3) -0.028(3)
C05Z 0.056(3) 0.063(3) 0.058(3) -0.013(3) 0.019(3) -0.035(3)
C060 0.061(3) 0.076(4) 0.040(3) 0.023(3) 0.009(3) -0.014(3)
C061 0.057(3) 0.052(3) 0.062(3) -0.009(3) 0.012(3) -0.006(3)
C062 0.066(4) 0.098(6) 0.090(5) 0.009(4) 0.004(4) 0.003(4)
C063 0.050(3) 0.089(4) 0.050(3) 0.004(3) 0.019(2) -0.004(3)
C064 0.077(4) 0.094(5) 0.047(3) 0.044(4) 0.022(3) -0.004(3)
C065 0.057(3) 0.086(4) 0.067(4) 0.021(3) 0.022(3) -0.011(3)
C066 0.063(3) 0.077(4) 0.057(3) 0.005(3) 0.026(3) -0.018(3)
C067 0.088(5) 0.106(5) 0.057(4) 0.057(4) 0.024(4) 0.020(4)
N068 0.090(5) 0.190(9) 0.140(7) -0.003(5) 0.019(5) 0.033(6)
N069 0.194(8) 0.216(9) 0.118(6) 0.156(7) 0.098(6) 0.084(6)
C06A 0.133(7) 0.074(5) 0.107(6) 0.015(5) 0.040(5) 0.001(4)
C06B 0.066(4) 0.093(4) 0.050(3) 0.041(3) 0.027(3) 0.026(3)
C06C 0.081(4) 0.066(4) 0.052(3) 0.015(3) 0.033(3) 0.028(3)
C06D 0.082(4) 0.102(5) 0.062(4) -0.001(4) 0.008(3) 0.010(4)
C06E 0.080(5) 0.116(7) 0.083(5) -0.023(5) 0.017(4) 0.005(5)
C06F 0.095(5) 0.087(5) 0.095(5) -0.002(4) 0.021(4) 0.002(4)
C06G 0.110(6) 0.098(6) 0.112(6) -0.019(5) 0.039(5) -0.005(5)
N06I 0.125(7) 0.158(8) 0.229(10) -0.004(6) 0.065(7) -0.095(8)
N3 0.46(3) 0.121(12) 0.235(19) 0.113(16) -0.169(18) -0.108(12)
C4 0.181(11) 0.080(6) 0.103(7) 0.020(7) -0.053(7) -0.003(5)
N3' 0.08(2) 0.056(19) 0.045(19) -0.038(16) -0.042(13) 0.035(14)

loop_
_atom_site_label
_atom_site_type_symbol
_atom_site_fract_x
_atom_site_fract_y
_atom_site_fract_z
_atom_site_occupancy
_atom_site_symmetry_multiplicity
_atom_site_Wyckoff_symbol
_atom_site_attached_hydrogens
_atom_site_calc_flag
_atom_site_thermal_displace_type
_atom_site_U_iso_or_equiv
O001 O 0.8889(2) 0.8078(1) 0.5191(1) 1.000 2 a 0 d Uani 0.0338(7)
O002 O -0.4585(2) 0.4279(1) 0.3350(1) 1.000 2 a 0 d Uani 0.0367(7)
O003 O 0.6992(2) 0.1558(1) 0.8785(1) 1.000 2 a 0 d Uani 0.0359(7)
O004 O 0.9059(2) 0.2729(1) 0.7933(1) 1.000 2 a 0 d Uani 0.0322(6)
O005 O 0.1550(2) 0.4789(1) 0.5432(1) 1.000 2 a 0 d Uani 0.0369(7)
O006 O 0.6934(3) 0.3424(1) 0.9251(1) 1.000 2 a 0 d Uani 0.0372(7)
O007 O 0.0553(3) 0.6169(1) 0.6275(1) 1.000 2 a 0 d Uani 0.0379(7)
O008 O 0.2041(2) 0.8435(1) 0.3757(1) 1.000 2 a 0 d Uani 0.0352(7)
O009 O 0.4252(2) 0.7261(1) 0.2833(1) 1.000 2 a 0 d Uani 0.0351(7)
O00A O -0.4573(3) 0.3766(1) 0.1388(1) 1.000 2 a 0 d Uani 0.0389(7)
O00B O -0.0548(3) 0.4474(1) 0.7009(1) 1.000 2 a 0 d Uani 0.0404(8)
O00C O -0.5653(3) 0.5515(1) 0.1979(1) 1.000 2 a 0 d Uani 0.0358(7)
O00D O 0.5923(3) 0.4524(1) 0.6257(1) 1.000 2 a 0 d Uani 0.0442(8)
O00E O 0.1883(2) 0.4097(1) 0.2784(1) 1.000 2 a 0 d Uani 0.0428(7)
O00F O 0.8029(3) 0.6417(1) 0.5744(1) 1.000 2 a 0 d Uani 0.0422(8)
O00G O 0.5362(3) 0.5711(1) 0.4132(1) 1.000 2 a 0 d Uani 0.0449(8)
O00H O 0.0636(3) 0.5756(1) 0.8251(1) 1.000 2 a 0 d Uani 0.0407(7)
O00I O 0.2078(3) 0.6558(1) 0.4163(1) 1.000 2 a 0 d Uani 0.0388(7)
O00J O 0.8357(3) 0.6932(1) 0.3687(1) 1.000 2 a 0 d Uani 0.0426(8)
O00K O 1.2822(3) 0.3515(1) 1.0835(1) 1.000 2 a 0 d Uani 0.0437(8)
O00L O 0.3517(3) 0.7004(1) 0.7622(1) 1.000 2 a 0 d Uani 0.0449(8)
O00M O 0.6433(2) 0.7651(1) 0.6707(1) 1.000 2 a 0 d Uani 0.0437(8)
O00N O 1.1497(3) 0.2139(1) 1.1781(1) 1.000 2 a 0 d Uani 0.0484(8)
O00O O 0.0746(3) 0.5429(1) 0.1358(1) 1.000 2 a 0 d Uani 0.0431(8)
O00P O 0.0794(3) 0.5699(1) 0.3524(1) 1.000 2 a 0 d Uani 0.0472(8)
O00Q O 1.3291(3) 0.3084(1) 0.8772(1) 1.000 2 a 0 d Uani 0.0503(9)
O00R O 1.3837(2) 0.1924(1) 1.0178(1) 1.000 2 a 0 d Uani 0.0417(8)
O00S O 0.2948(3) 0.3504(1) 0.7060(1) 1.000 2 a 0 d Uani 0.0524(9)
O00T O -0.1525(3) 0.3096(1) 0.2762(1) 1.000 2 a 0 d Uani 0.0542(9)
O00U O -0.0647(3) 0.4381(1) 0.4301(1) 1.000 2 a 0 d Uani 0.0531(9)
O00V O 1.0175(3) 0.4317(1) 0.9151(2) 1.000 2 a 0 d Uani 0.0585(10)
O00W O 0.5840(3) 0.4417(1) 0.8428(1) 1.000 2 a 0 d Uani 0.059(1)
C00X C 0.5632(3) 0.6695(1) 0.3274(2) 1.000 2 a 0 d Uani 0.0304(9)
H00X H 0.6199 0.6842 0.3135 1.000 2 a 0 calc Uiso 0.03600
C00Y C 0.2043(3) 0.7964(1) 0.3841(2) 1.000 2 a 0 d Uani 0.0264(9)
C00Z C 0.8824(3) 0.7059(1) 0.4667(2) 1.000 2 a 0 d Uani 0.0298(9)
H00Z H 0.9252 0.7325 0.4628 1.000 2 a 0 calc Uiso 0.03600
C010 C 0.8261(3) 0.7986(1) 0.5565(2) 1.000 2 a 0 d Uani 0.0281(9)
C011 C 0.2767(3) 0.8271(1) 0.5140(2) 1.000 2 a 0 d Uani 0.0247(9)
N012 N 0.2062(3) 0.7324(1) 0.5863(2) 1.000 2 a 0 d Uani 0.0451(10)
C013 C 0.0172(3) 0.5921(2) 0.2580(2) 1.000 2 a 0 d Uani 0.0375(11)
H013 H -0.0251 0.6168 0.2678 1.000 2 a 0 calc Uiso 0.04500
C014 C -0.5237(3) 0.4248(1) 0.1992(2) 1.000 2 a 0 d Uani 0.0252(9)
C015 C 0.2252(3) 0.7641(1) 0.3466(2) 1.000 2 a 0 d Uani 0.0260(9)
H015 H 0.2387 0.7744 0.3131 1.000 2 a 0 calc Uiso 0.03100
C016 C 0.9370(3) 0.3127(1) 0.8232(2) 1.000 2 a 0 d Uani 0.0254(8)
C017 C 0.8310(3) 0.6809(2) 0.4206(2) 1.000 2 a 0 d Uani 0.0308(9)
C018 C -0.3659(3) 0.5992(1) 0.1501(2) 1.000 2 a 0 d Uani 0.0293(9)
H018 H -0.4222 0.6113 0.1664 1.000 2 a 0 calc Uiso 0.03500
N019 N -0.2245(3) 0.6849(2) 0.2335(2) 1.000 2 a 0 d Uani 0.0543(10)
C01A C 0.3193(3) 0.8004(1) 0.5602(2) 1.000 2 a 0 d Uani 0.0268(9)
C01B C 0.1834(3) 0.7821(1) 0.4330(2) 1.000 2 a 0 d Uani 0.0252(9)
C01C C -0.5264(3) 0.3834(1) 0.2356(2) 1.000 2 a 0 d Uani 0.0315(9)
H01A H -0.5823 0.3887 0.2576 1.000 2 a 0 calc Uiso 0.03800
H01B H -0.5496 0.3556 0.2129 1.000 2 a 0 calc Uiso 0.03800
N01D N 0.7121(3) 0.2569(2) 1.0969(2) 1.000 2 a 0 d Uani 0.0477(10)
C01E C 0.1928(3) 0.4469(1) 0.5834(2) 1.000 2 a 0 d Uani 0.0300(9)
C01F C 0.1010(3) 0.6284(1) 0.7610(2) 1.000 2 a 0 d Uani 0.0310(9)
C01G C 0.2543(3) 0.7624(2) 0.5745(2) 1.000 2 a 0 d Uani 0.0297(9)
C01H C 0.7114(3) 0.2830(1) 0.8638(2) 1.000 2 a 0 d Uani 0.0253(9)
C01I C 0.8417(3) 0.1321(1) 1.0003(2) 1.000 2 a 0 d Uani 0.0308(9)
H01I H 0.8141 0.1154 0.9678 1.000 2 a 0 calc Uiso 0.03700
C01J C 0.6928(3) 0.2955(1) 0.9146(2) 1.000 2 a 0 d Uani 0.0277(9)
C01K C 0.3438(3) 0.8631(1) 0.5040(2) 1.000 2 a 0 d Uani 0.0294(9)
H01K H 0.3183 0.8824 0.4733 1.000 2 a 0 calc Uiso 0.03500
C01L C 0.3029(4) 0.4312(1) 0.5975(2) 1.000 2 a 0 d Uani 0.032(1)
H01L H 0.3559 0.4429 0.5788 1.000 2 a 0 calc Uiso 0.03800
C01M C 0.8509(3) 0.3370(1) 0.8384(2) 1.000 2 a 0 d Uani 0.0265(9)
C01N C 0.6742(3) 0.2623(1) 0.9507(2) 1.000 2 a 0 d Uani 0.0276(9)
H01N H 0.6595 0.2714 0.9844 1.000 2 a 0 calc Uiso 0.03300
C01O C 1.2422(4) 0.3681(2) 0.9868(2) 1.000 2 a 0 d Uani 0.0354(10)
H01O H 1.1972 0.3938 0.9914 1.000 2 a 0 calc Uiso 0.04300
C01P C 0.2266(3) 0.7169(1) 0.3578(2) 1.000 2 a 0 d Uani 0.0260(9)
C01Q C 0.1142(3) 0.4302(1) 0.6108(2) 1.000 2 a 0 d Uani 0.0292(9)
C01R C 0.4552(3) 0.6871(1) 0.3142(2) 1.000 2 a 0 d Uani 0.0296(9)
C01S C -0.0100(3) 0.4925(1) 0.6310(2) 1.000 2 a 0 d Uani 0.0259(9)
C01T C -0.2576(4) 0.6165(1) 0.1652(2) 1.000 2 a 0 d Uani 0.0319(10)
C01U C 0.0173(3) 0.5351(1) 0.6122(2) 1.000 2 a 0 d Uani 0.0276(9)
H01U H 0.0338 0.5369 0.5774 1.000 2 a 0 calc Uiso 0.03300
C01V C 0.8724(3) 0.6927(1) 0.5183(2) 1.000 2 a 0 d Uani 0.0281(9)
C01W C 0.4478(3) 0.8716(1) 0.5380(2) 1.000 2 a 0 d Uani 0.0297(9)
C01X C 1.0731(4) 0.3686(1) 0.8689(2) 1.000 2 a 0 d Uani 0.0316(10)
C01Y C -0.0337(3) 0.4909(1) 0.6821(2) 1.000 2 a 0 d Uani 0.0292(9)
C01Z C 0.6768(3) 0.2153(1) 0.9383(2) 1.000 2 a 0 d Uani 0.0264(9)
C020 C -0.3928(3) 0.5645(1) 0.1115(2) 1.000 2 a 0 d Uani 0.0279(9)
C021 C 0.8772(4) 0.3772(1) 0.8683(2) 1.000 2 a 0 d Uani 0.0341(10)
H021 H 0.8192 0.3946 0.8782 1.000 2 a 0 calc Uiso 0.04100
C022 C 0.9470(4) 0.1216(1) 1.0319(2) 1.000 2 a 0 d Uani 0.0324(10)
C023 C 0.1667(3) 0.8166(2) 0.4759(2) 1.000 2 a 0 d Uani 0.0291(9)
H02A H 0.1339 0.8455 0.4582 1.000 2 a 0 calc Uiso 0.03500
H02B H 0.1142 0.8036 0.4965 1.000 2 a 0 calc Uiso 0.03500
C024 C 0.9259(3) 0.1794(2) 1.0962(2) 1.000 2 a 0 d Uani 0.0332(10)
H024 H 0.9529 0.1957 1.1291 1.000 2 a 0 calc Uiso 0.04000
C025 C 0.1372(3) 0.6064(1) 0.8106(2) 1.000 2 a 0 d Uani 0.0296(9)
C026 C 0.7827(3) 0.7444(2) 0.6198(2) 1.000 2 a 0 d Uani 0.0302(9)
H026 H 0.7940 0.7152 0.6375 1.000 2 a 0 calc Uiso 0.03600
N027 N -0.3408(3) 0.4867(2) 0.0123(2) 1.000 2 a 0 d Uani 0.054(1)
C028 C -0.0367(3) 0.5312(2) 0.7112(2) 1.000 2 a 0 d Uani 0.0308(9)
H028 H -0.0578 0.5296 0.7450 1.000 2 a 0 calc Uiso 0.03700
C029 C 0.2767(3) 0.6699(1) 0.7769(2) 1.000 2 a 0 d Uani 0.0322(10)
C02A C 0.7102(4) 0.6145(2) 0.3764(2) 1.000 2 a 0 d Uani 0.0365(10)
H02C H 0.7473 0.6196 0.3461 1.000 2 a 0 calc Uiso 0.04400
H02D H 0.7120 0.5810 0.3845 1.000 2 a 0 calc Uiso 0.04400
C02B C 1.3392(3) 0.2380(1) 1.0865(2) 1.000 2 a 0 d Uani 0.0279(9)
C02C C -0.4896(3) 0.4201(1) 0.1505(2) 1.000 2 a 0 d Uani 0.0275(9)
C02D C -0.5435(3) 0.5070(1) 0.1835(2) 1.000 2 a 0 d Uani 0.0265(9)
C02E C -0.1987(4) 0.5652(1) 0.1038(2) 1.000 2 a 0 d Uani 0.0347(10)
H02I H -0.1426 0.5531 0.0873 1.000 2 a 0 calc Uiso 0.04200
C02F C 0.0166(3) 0.5853(1) 0.2037(2) 1.000 2 a 0 d Uani 0.0328(10)
N02G N 1.0656(4) 0.0582(2) 0.9993(2) 1.000 2 a 0 d Uani 0.0536(11)
C02H C 0.5075(3) 0.6224(2) 0.8526(2) 1.000 2 a 0 d Uani 0.0328(10)
C02I C 0.7321(3) 0.3190(1) 0.8241(2) 1.000 2 a 0 d Uani 0.0290(9)
H02L H 0.6797 0.3451 0.8235 1.000 2 a 0 calc Uiso 0.03500
H02M H 0.7169 0.3054 0.7873 1.000 2 a 0 calc Uiso 0.03500
C02J C 0.5921(4) 0.4510(2) 0.6803(2) 1.000 2 a 0 d Uani 0.0376(11)
C02K C 0.9867(4) 0.3926(1) 0.8840(2) 1.000 2 a 0 d Uani 0.0385(11)
C02L C 0.4902(3) 0.8447(1) 0.5838(2) 1.000 2 a 0 d Uani 0.0274(9)
C02M C 0.1716(4) 0.6603(1) 0.7446(2) 1.000 2 a 0 d Uani 0.035(1)
H02N H 0.1477 0.6757 0.7109 1.000 2 a 0 calc Uiso 0.04200
C02N C -0.4132(3) 0.3748(1) 0.2727(2) 1.000 2 a 0 d Uani 0.0304(9)
C02O C 0.2570(4) 0.3823(2) 0.6654(2) 1.000 2 a 0 d Uani 0.0366(10)
C02P C 0.8112(3) 0.6530(2) 0.5227(2) 1.000 2 a 0 d Uani 0.0324(10)
C02Q C -0.0519(4) 0.6163(2) 0.1609(2) 1.000 2 a 0 d Uani 0.0396(11)
H02J H -0.0517 0.6481 0.1754 1.000 2 a 0 calc Uiso 0.04800
H02K H -0.0173 0.6174 0.1292 1.000 2 a 0 calc Uiso 0.04800
C02R C -0.3808(3) 0.3979(1) 0.3216(2) 1.000 2 a 0 d Uani 0.0306(9)
C02S C -0.3067(4) 0.5482(1) 0.0884(2) 1.000 2 a 0 d Uani 0.0306(9)
C02T C 0.7768(3) 0.1663(1) 1.0155(2) 1.000 2 a 0 d Uani 0.0286(9)
C02U C 0.2504(3) 0.6822(1) 0.3170(2) 1.000 2 a 0 d Uani 0.0281(9)
H02E H 0.2369 0.6969 0.2809 1.000 2 a 0 calc Uiso 0.03400
H02F H 0.1982 0.6558 0.3148 1.000 2 a 0 calc Uiso 0.03400
C02V C -0.5506(3) 0.4685(1) 0.2148(2) 1.000 2 a 0 d Uani 0.0275(9)
H02V H -0.5746 0.4720 0.2476 1.000 2 a 0 calc Uiso 0.03300
C02W C 0.9253(3) 0.7211(1) 0.5674(2) 1.000 2 a 0 d Uani 0.0295(9)
H02G H 0.9904 0.7381 0.5602 1.000 2 a 0 calc Uiso 0.03500
H02H H 0.9525 0.7002 0.5986 1.000 2 a 0 calc Uiso 0.03500
C02X C 0.3110(3) 0.6489(1) 0.8269(2) 1.000 2 a 0 d Uani 0.0308(9)
C02Y C -0.1705(4) 0.5997(2) 0.1429(2) 1.000 2 a 0 d Uani 0.0333(10)
C02Z C 0.1347(3) 0.4576(2) 0.3423(2) 1.000 2 a 0 d Uani 0.0354(10)
C030 C 0.4230(3) 0.8088(1) 0.5942(2) 1.000 2 a 0 d Uani 0.0297(9)
H030 H 0.4484 0.7897 0.6250 1.000 2 a 0 calc Uiso 0.03600
C031 C 0.8209(3) 0.1903(1) 1.0638(2) 1.000 2 a 0 d Uani 0.0308(9)
C032 C 0.1836(3) 0.7349(1) 0.4439(2) 1.000 2 a 0 d Uani 0.0273(9)
H032 H 0.1680 0.7246 0.4770 1.000 2 a 0 calc Uiso 0.03300
C033 C 0.5904(3) 0.6309(1) 0.3604(2) 1.000 2 a 0 d Uani 0.0315(10)
C034 C 0.6046(3) 0.8521(2) 0.6206(2) 1.000 2 a 0 d Uani 0.0338(10)
H03A H 0.5995 0.8483 0.6588 1.000 2 a 0 calc Uiso 0.04100
H03B H 0.6300 0.8841 0.6161 1.000 2 a 0 calc Uiso 0.04100
C035 C 0.2062(3) 0.7028(1) 0.4073(2) 1.000 2 a 0 d Uani 0.0290(9)
C036 C 0.7720(3) 0.6408(1) 0.4259(2) 1.000 2 a 0 d Uani 0.0311(9)
C037 C -0.2016(3) 0.3595(2) 0.3411(2) 1.000 2 a 0 d Uani 0.0352(10)
C038 C 0.0772(4) 0.5641(2) 0.2980(2) 1.000 2 a 0 d Uani 0.0359(10)
C039 C 0.3364(4) 0.3990(1) 0.6383(2) 1.000 2 a 0 d Uani 0.0324(10)
C03A C 0.7499(3) 0.8296(2) 0.5697(2) 1.000 2 a 0 d Uani 0.0293(9)
H03C H 0.7395 0.8590 0.5526 1.000 2 a 0 calc Uiso 0.03500
C03B C -0.2772(3) 0.3895(2) 0.3557(2) 1.000 2 a 0 d Uani 0.0355(10)
H03G H -0.2580 0.4047 0.3898 1.000 2 a 0 calc Uiso 0.04300
C03C C 0.6637(3) 0.1789(2) 0.9799(2) 1.000 2 a 0 d Uani 0.0307(9)
H03H H 0.6145 0.1910 1.0027 1.000 2 a 0 calc Uiso 0.03700
H03I H 0.6283 0.1509 0.9610 1.000 2 a 0 calc Uiso 0.03700
C03D C -0.5161(3) 0.5023(1) 0.1331(2) 1.000 2 a 0 d Uani 0.0264(9)
C03E C -0.0039(3) 0.4490(2) 0.5986(2) 1.000 2 a 0 d Uani 0.0329(10)
H03J H -0.0551 0.4253 0.6078 1.000 2 a 0 calc Uiso 0.04000
H03K H -0.0282 0.4559 0.5595 1.000 2 a 0 calc Uiso 0.04000
C03F C 0.3696(3) 0.6643(1) 0.3320(2) 1.000 2 a 0 d Uani 0.0273(9)
C03G C 0.1257(3) 0.4153(2) 0.3167(2) 1.000 2 a 0 d Uani 0.034(1)
C03H C 1.2551(3) 0.3568(2) 0.9349(2) 1.000 2 a 0 d Uani 0.0336(10)
N03I N 0.4493(4) 0.5785(1) 0.9699(2) 1.000 2 a 0 d Uani 0.0628(12)
C03J C 0.7056(3) 0.7749(2) 0.6327(2) 1.000 2 a 0 d Uani 0.0324(10)
C03K C -0.0097(3) 0.5738(1) 0.6925(2) 1.000 2 a 0 d Uani 0.0278(9)
C03L C 0.1415(3) 0.5210(1) 0.2307(2) 1.000 2 a 0 d Uani 0.0333(10)
H03L H 0.1854 0.4967 0.2211 1.000 2 a 0 calc Uiso 0.04000
C03M C 0.4260(4) 0.6586(2) 0.8624(2) 1.000 2 a 0 d Uani 0.0358(10)
H03M H 0.4517 0.6897 0.8539 1.000 2 a 0 calc Uiso 0.04300
H03N H 0.4222 0.6583 0.9010 1.000 2 a 0 calc Uiso 0.04300
C03N C 0.1482(4) 0.3978(1) 0.6513(2) 1.000 2 a 0 d Uani 0.0344(10)
H03P H 0.0952 0.3859 0.6699 1.000 2 a 0 calc Uiso 0.04100
C03O C 0.0712(4) 0.4654(2) 0.3812(2) 1.000 2 a 0 d Uani 0.0428(11)
H03O H 0.0769 0.4942 0.3996 1.000 2 a 0 calc Uiso 0.05100
C03P C 0.8434(3) 0.7555(1) 0.5820(2) 1.000 2 a 0 d Uani 0.0275(9)
C03Q C 0.0911(4) 0.6189(2) 0.5779(2) 1.000 2 a 0 d Uani 0.0428(11)
H03Q H 0.0286 0.6110 0.5478 1.000 2 a 0 calc Uiso 0.06400
H03R H 0.1523 0.5969 0.5791 1.000 2 a 0 calc Uiso 0.06400
H03S H 0.1171 0.6503 0.5726 1.000 2 a 0 calc Uiso 0.06400
C03R C 0.0211(3) 0.5748(1) 0.6430(2) 1.000 2 a 0 d Uani 0.0284(9)
C03S C -0.0075(3) 0.3887(2) 0.3676(2) 1.000 2 a 0 d Uani 0.0367(11)
C03T C 0.5055(4) 0.6093(1) 0.3799(2) 1.000 2 a 0 d Uani 0.0318(10)
C03U C 0.2412(4) 0.6168(2) 0.8431(2) 1.000 2 a 0 d Uani 0.0328(10)
H03U H 0.2650 0.6016 0.8770 1.000 2 a 0 calc Uiso 0.03900
C03V C 0.9908(3) 0.1450(1) 1.0806(2) 1.000 2 a 0 d Uani 0.034(1)
C03W C 0.6888(3) 0.8181(2) 0.6079(2) 1.000 2 a 0 d Uani 0.0288(9)
C03X C 0.0794(3) 0.5483(2) 0.1902(2) 1.000 2 a 0 d Uani 0.0346(10)
C03Y C 0.5560(3) 0.6254(2) 0.8090(2) 1.000 2 a 0 d Uani 0.0368(10)
H03Y H 0.5429 0.6520 0.7864 1.000 2 a 0 calc Uiso 0.04400
C03Z C 0.8641(4) 0.8493(2) 0.4886(2) 1.000 2 a 0 d Uani 0.0416(11)
H03D H 0.9096 0.8509 0.4615 1.000 2 a 0 calc Uiso 0.06200
H03E H 0.8809 0.8760 0.5130 1.000 2 a 0 calc Uiso 0.06200
H03F H 0.7847 0.8497 0.4704 1.000 2 a 0 calc Uiso 0.06200
C040 C 0.0009(4) 0.4317(2) 0.3928(2) 1.000 2 a 0 d Uani 0.0417(11)
C041 C -0.5086(3) 0.5440(2) 0.0979(2) 1.000 2 a 0 d Uani 0.0292(9)
H04D H -0.5278 0.5347 0.0594 1.000 2 a 0 calc Uiso 0.03500
H04E H -0.5633 0.5677 0.1035 1.000 2 a 0 calc Uiso 0.03500
C042 C 0.1420(3) 0.5278(1) 0.2848(2) 1.000 2 a 0 d Uani 0.0322(10)
C043 C 0.6966(3) 0.2024(1) 0.8884(2) 1.000 2 a 0 d Uani 0.0282(9)
C044 C -0.4900(3) 0.4583(1) 0.1175(2) 1.000 2 a 0 d Uani 0.0302(10)
H044 H -0.4719 0.4544 0.0833 1.000 2 a 0 calc Uiso 0.03600
C045 C 1.0463(3) 0.3287(1) 0.8383(2) 1.000 2 a 0 d Uani 0.0296(9)
H045 H 1.1039 0.3119 0.8273 1.000 2 a 0 calc Uiso 0.03600
C046 C 1.3599(3) 0.3042(1) 1.0260(2) 1.000 2 a 0 d Uani 0.032(1)
C047 C -0.2362(4) 0.6538(2) 0.2034(2) 1.000 2 a 0 d Uani 0.0376(10)
C048 C 1.2079(3) 0.2102(2) 1.1378(2) 1.000 2 a 0 d Uani 0.0352(10)
C049 C 1.2938(3) 0.3424(2) 1.0318(2) 1.000 2 a 0 d Uani 0.0321(10)
C04A C 0.7592(4) 0.2269(2) 1.0820(2) 1.000 2 a 0 d Uani 0.0326(10)
C04B C -0.4161(4) 0.4662(2) 0.3690(2) 1.000 2 a 0 d Uani 0.0459(12)
H04F H -0.3605 0.4827 0.3538 1.000 2 a 0 calc Uiso 0.06900
H04G H -0.3811 0.4549 0.4053 1.000 2 a 0 calc Uiso 0.06900
H04H H -0.4775 0.4872 0.3711 1.000 2 a 0 calc Uiso 0.06900
C04C C 1.1898(3) 0.1702(2) 1.1071(2) 1.000 2 a 0 d Uani 0.0337(10)
C04D C 1.2473(3) 0.1644(2) 1.0667(2) 1.000 2 a 0 d Uani 0.034(1)
H04O H 1.2358 0.1370 1.0455 1.000 2 a 0 calc Uiso 0.04100
C04E C 0.7125(3) 0.2363(1) 0.8518(2) 1.000 2 a 0 d Uani 0.0274(9)
H04R H 0.7244 0.2271 0.8175 1.000 2 a 0 calc Uiso 0.03300
C04F C 1.4158(3) 0.2753(2) 1.0746(2) 1.000 2 a 0 d Uani 0.0333(10)
H04S H 1.4843 0.2610 1.0675 1.000 2 a 0 calc Uiso 0.04000
H04T H 1.4382 0.2957 1.1066 1.000 2 a 0 calc Uiso 0.04000
C04G C -0.2321(4) 0.3379(2) 0.2906(2) 1.000 2 a 0 d Uani 0.0412(11)
C04H C 1.3735(4) 0.2935(2) 0.9744(2) 1.000 2 a 0 d Uani 0.0376(11)
H04U H 1.4201 0.2683 0.9698 1.000 2 a 0 calc Uiso 0.04500
C04I C -0.0433(4) 0.4419(2) 0.7574(2) 1.000 2 a 0 d Uani 0.0385(11)
H04V H -0.0479 0.4090 0.7659 1.000 2 a 0 calc Uiso 0.05800
H04X H -0.1033 0.4588 0.7688 1.000 2 a 0 calc Uiso 0.05800
H04Y H 0.0292 0.4542 0.7765 1.000 2 a 0 calc Uiso 0.05800
C04J C 0.2255(4) 0.8590(2) 0.3253(2) 1.000 2 a 0 d Uani 0.0410(11)
H04A H 0.1692 0.8460 0.2953 1.000 2 a 0 calc Uiso 0.06200
H04B H 0.3000 0.8487 0.3225 1.000 2 a 0 calc Uiso 0.06200
H04C H 0.2220 0.8929 0.3237 1.000 2 a 0 calc Uiso 0.06200
C04K C -0.0119(3) 0.6175(1) 0.7251(2) 1.000 2 a 0 d Uani 0.0328(10)
H04Z H -0.0361 0.6437 0.7001 1.000 2 a 0 calc Uiso 0.03900
H H -0.0672 0.6139 0.7478 1.000 2 a 0 calc Uiso 0.03900
C04L C 1.3213(3) 0.1974(1) 1.0563(2) 1.000 2 a 0 d Uani 0.0301(9)
N04M N 0.7067(4) 0.6025(2) 0.7126(2) 1.000 2 a 0 d Uani 0.0646(12)
C04N C 0.3965(4) 0.6252(1) 0.3645(2) 1.000 2 a 0 d Uani 0.0325(10)
H04N H 0.3389 0.6091 0.3764 1.000 2 a 0 calc Uiso 0.03900
C04O C 0.2070(3) 0.4963(2) 0.3285(2) 1.000 2 a 0 d Uani 0.0385(11)
H04I H 0.2709 0.4828 0.3161 1.000 2 a 0 calc Uiso 0.04600
H04J H 0.2372 0.5148 0.3615 1.000 2 a 0 calc Uiso 0.04600
C04P C -0.3372(4) 0.3447(2) 0.2575(2) 1.000 2 a 0 d Uani 0.0372(10)
H04P H -0.3577 0.3286 0.2241 1.000 2 a 0 calc Uiso 0.04500
C04Q C 0.7632(3) 0.6275(2) 0.4771(2) 1.000 2 a 0 d Uani 0.0321(9)
H04Q H 0.7233 0.6000 0.4812 1.000 2 a 0 calc Uiso 0.03800
C04R C 0.6237(3) 0.5904(2) 0.7970(2) 1.000 2 a 0 d Uani 0.0387(11)
C04S C 1.0121(4) 0.0863(2) 1.0137(2) 1.000 2 a 0 d Uani 0.0388(11)
C04T C -0.3294(4) 0.5137(2) 0.0462(2) 1.000 2 a 0 d Uani 0.037(1)
C04U C 1.3204(4) 0.3189(2) 0.9295(2) 1.000 2 a 0 d Uani 0.0376(11)
C04V C 0.5267(4) 0.4171(2) 0.6958(2) 1.000 2 a 0 d Uani 0.0369(11)
C04W C 1.2824(3) 0.2438(2) 1.1276(2) 1.000 2 a 0 d Uani 0.0331(10)
H04W H 1.2943 0.2710 1.1491 1.000 2 a 0 calc Uiso 0.04000
N04X N 0.5579(4) 0.9424(2) 0.5157(2) 1.000 2 a 0 d Uani 0.0599(12)
C04Y C -0.5560(4) 0.5599(2) 0.2542(2) 1.000 2 a 0 d Uani 0.037(1)
H04K H -0.5591 0.5932 0.2605 1.000 2 a 0 calc Uiso 0.05500
H04L H -0.4848 0.5475 0.2748 1.000 2 a 0 calc Uiso 0.05500
H04M H -0.6178 0.5446 0.2658 1.000 2 a 0 calc Uiso 0.05500
C04Z C 0.4871(4) 0.5800(2) 0.9324(2) 1.000 2 a 0 d Uani 0.0459(12)
C050 C 0.5106(4) 0.9107(2) 0.5257(2) 1.000 2 a 0 d Uani 0.0399(11)
C051 C 0.5121(4) 0.7506(2) 0.2668(2) 1.000 2 a 0 d Uani 0.0544(14)
H05A H 0.5487 0.7301 0.2453 1.000 2 a 0 calc Uiso 0.08200
H05B H 0.5670 0.7612 0.2988 1.000 2 a 0 calc Uiso 0.08200
H05C H 0.4806 0.7774 0.2448 1.000 2 a 0 calc Uiso 0.08200
C052 C 0.7169(4) 0.5112(2) 0.8142(2) 1.000 2 a 0 d Uani 0.0497(13)
H7AA H 0.7510 0.4937 0.8475 1.000 2 a 0 calc Uiso 0.06000
HA H 0.7782 0.5245 0.7996 1.000 2 a 0 calc Uiso 0.06000
C053 C 0.6540(4) 0.4814(2) 0.7185(2) 1.000 2 a 0 d Uani 0.0400(11)
H053 H 0.6992 0.5044 0.7074 1.000 2 a 0 calc Uiso 0.04800
C054 C -0.0879(3) 0.3519(2) 0.3779(2) 1.000 2 a 0 d Uani 0.0430(11)
H05S H -0.0595 0.3209 0.3712 1.000 2 a 0 calc Uiso 0.05200
H05T H -0.0939 0.3533 0.4162 1.000 2 a 0 calc Uiso 0.05200
C055 C 0.7368(4) 0.1421(2) 0.8317(2) 1.000 2 a 0 d Uani 0.0460(12)
H05 H 0.6846 0.1535 0.7992 1.000 2 a 0 calc Uiso 0.06900
HB H 0.7405 0.1082 0.8304 1.000 2 a 0 calc Uiso 0.06900
HC H 0.8112 0.1551 0.8333 1.000 2 a 0 calc Uiso 0.06900
C056 C 1.2266(5) 0.3930(2) 1.0918(2) 1.000 2 a 0 d Uani 0.0516(13)
H0AA H 1.1489 0.3918 1.0711 1.000 2 a 0 calc Uiso 0.07700
HD H 1.2645 0.4194 1.0797 1.000 2 a 0 calc Uiso 0.07700
HE H 1.2279 0.3964 1.1304 1.000 2 a 0 calc Uiso 0.07700
C057 C 1.1060(4) 0.1343(2) 1.1159(2) 1.000 2 a 0 d Uani 0.0407(11)
H1AA H 1.1021 0.1341 1.1545 1.000 2 a 0 calc Uiso 0.04900
HF H 1.1304 0.1032 1.1067 1.000 2 a 0 calc Uiso 0.04900
C058 C 1.1927(4) 0.3841(2) 0.8862(2) 1.000 2 a 0 d Uani 0.0386(10)
H2AA H 1.1949 0.4174 0.8954 1.000 2 a 0 calc Uiso 0.04600
HG H 1.2301 0.3799 0.8558 1.000 2 a 0 calc Uiso 0.04600
C059 C 0.6496(4) 0.4780(2) 0.7727(2) 1.000 2 a 0 d Uani 0.0421(11)
C05A C 0.7415(4) 0.6013(2) 0.5810(2) 1.000 2 a 0 d Uani 0.0479(12)
H05D H 0.6639 0.6049 0.5609 1.000 2 a 0 calc Uiso 0.07200
H05E H 0.7433 0.5968 0.6195 1.000 2 a 0 calc Uiso 0.07200
H05F H 0.7749 0.5744 0.5672 1.000 2 a 0 calc Uiso 0.07200
C05B C 0.5324(4) 0.5834(2) 0.8851(2) 1.000 2 a 0 d Uani 0.0374(10)
C05C C 0.6567(5) 0.4874(2) 0.6082(2) 1.000 2 a 0 d Uani 0.0593(15)
H8AA H 0.6480 0.4852 0.5689 1.000 2 a 0 calc Uiso 0.08900
HH H 0.7356 0.4833 0.6262 1.000 2 a 0 calc Uiso 0.08900
HI H 0.6311 0.5178 0.6175 1.000 2 a 0 calc Uiso 0.08900
C05D C 0.0565(3) 0.3811(2) 0.3297(2) 1.000 2 a 0 d Uani 0.0373(10)
H05U H 0.0530 0.3518 0.3123 1.000 2 a 0 calc Uiso 0.04500
C05E C 0.6010(4) 0.5479(2) 0.8738(2) 1.000 2 a 0 d Uani 0.0414(11)
H9AA H 0.6168 0.5220 0.8974 1.000 2 a 0 calc Uiso 0.05000
N05F N 0.2217(4) 0.5049(2) 0.9985(2) 1.000 2 a 0 d Uani 0.0751(14)
C05G C 0.4577(4) 0.3843(2) 0.6545(2) 1.000 2 a 0 d Uani 0.0399(11)
H0BA H 0.4894 0.3832 0.6219 1.000 2 a 0 calc Uiso 0.04800
HJ H 0.4621 0.3527 0.6701 1.000 2 a 0 calc Uiso 0.04800
C05H C 0.6457(4) 0.5501(2) 0.8287(2) 1.000 2 a 0 d Uani 0.0412(11)
C05I C 0.8801(5) 0.7375(2) 0.3606(2) 1.000 2 a 0 d Uani 0.0510(13)
H05G H 0.8747 0.7424 0.3218 1.000 2 a 0 calc Uiso 0.07600
H05H H 0.9586 0.7391 0.3800 1.000 2 a 0 calc Uiso 0.07600
H05I H 0.8375 0.7616 0.3743 1.000 2 a 0 calc Uiso 0.07600
C05J C 0.6745(5) 0.3564(2) 0.9760(2) 1.000 2 a 0 d Uani 0.0523(13)
H3AA H 0.6014 0.3451 0.9798 1.000 2 a 0 calc Uiso 0.07900
HK H 0.6759 0.3903 0.9783 1.000 2 a 0 calc Uiso 0.07900
HL H 0.7331 0.3436 1.0052 1.000 2 a 0 calc Uiso 0.07900
C05K C 0.9930(4) 0.2472(2) 0.7784(2) 1.000 2 a 0 d Uani 0.0455(12)
H4AA H 1.0284 0.2662 0.7549 1.000 2 a 0 calc Uiso 0.06800
HM H 0.9618 0.2192 0.7589 1.000 2 a 0 calc Uiso 0.06800
HN H 1.0488 0.2386 0.8110 1.000 2 a 0 calc Uiso 0.06800
C05L C 0.5836(4) 0.4437(2) 0.7883(2) 1.000 2 a 0 d Uani 0.0433(12)
C05M C -0.0065(4) 0.5977(2) 0.3651(2) 1.000 2 a 0 d Uani 0.0668(17)
H05V H -0.0795 0.5858 0.3461 1.000 2 a 0 calc Uiso 0.10000
H05W H 0.0019 0.6297 0.3536 1.000 2 a 0 calc Uiso 0.10000
H05X H -0.0011 0.5970 0.4042 1.000 2 a 0 calc Uiso 0.10000
C05N C -0.4100(4) 0.3724(2) 0.0924(2) 1.000 2 a 0 d Uani 0.0459(12)
H05Y H -0.4667 0.3801 0.0597 1.000 2 a 0 calc Uiso 0.06900
HO H -0.3841 0.3406 0.0898 1.000 2 a 0 calc Uiso 0.06900
HP H -0.3468 0.3937 0.0960 1.000 2 a 0 calc Uiso 0.06900
C05O C 0.1059(4) 0.5438(2) 0.8672(2) 1.000 2 a 0 d Uani 0.0456(12)
H1BA H 0.1705 0.5276 0.8593 1.000 2 a 0 calc Uiso 0.06800
HQ H 0.0477 0.5213 0.8698 1.000 2 a 0 calc Uiso 0.06800
HR H 0.1288 0.5605 0.9015 1.000 2 a 0 calc Uiso 0.06800
C05P C 0.1949(5) 0.6407(2) 0.4681(2) 1.000 2 a 0 d Uani 0.0502(13)
H05J H 0.2019 0.6069 0.4705 1.000 2 a 0 calc Uiso 0.07500
H05K H 0.1211 0.6499 0.4731 1.000 2 a 0 calc Uiso 0.07500
H05L H 0.2529 0.6549 0.4964 1.000 2 a 0 calc Uiso 0.07500
C05Q C 0.6710(4) 0.5966(2) 0.7504(2) 1.000 2 a 0 d Uani 0.0462(12)
C05R C 0.3207(5) 0.7196(2) 0.7086(2) 1.000 2 a 0 d Uani 0.0620(15)
H2BA H 0.3107 0.6945 0.6820 1.000 2 a 0 calc Uiso 0.09300
HS H 0.3797 0.7405 0.7028 1.000 2 a 0 calc Uiso 0.09300
HT H 0.2506 0.7368 0.7046 1.000 2 a 0 calc Uiso 0.09300
C05S C 0.2896(4) 0.4899(2) 0.9795(2) 1.000 2 a 0 d Uani 0.0523(12)
C05T C 0.4653(4) 0.5601(2) 0.4486(2) 1.000 2 a 0 d Uani 0.0491(12)
H05M H 0.3951 0.5471 0.4277 1.000 2 a 0 calc Uiso 0.07400
H05N H 0.4494 0.5883 0.4671 1.000 2 a 0 calc Uiso 0.07400
H05O H 0.5023 0.5375 0.4755 1.000 2 a 0 calc Uiso 0.07400
C05U C 0.6391(4) 0.7170(2) 0.6862(2) 1.000 2 a 0 d Uani 0.0579(14)
H05P H 0.6156 0.6979 0.6537 1.000 2 a 0 calc Uiso 0.08700
H05Q H 0.5856 0.7135 0.7093 1.000 2 a 0 calc Uiso 0.08700
H05R H 0.7134 0.7072 0.7062 1.000 2 a 0 calc Uiso 0.08700
C05V C 0.5235(4) 0.4138(2) 0.7503(2) 1.000 2 a 0 d Uani 0.0421(12)
H3BA H 0.4792 0.3904 0.7615 1.000 2 a 0 calc Uiso 0.05000
C05W C 0.1737(4) 0.3680(2) 0.2487(2) 1.000 2 a 0 d Uani 0.0507(12)
H05Z H 0.2198 0.3685 0.2218 1.000 2 a 0 calc Uiso 0.07600
HU H 0.0949 0.3646 0.2303 1.000 2 a 0 calc Uiso 0.07600
HV H 0.1961 0.3419 0.2735 1.000 2 a 0 calc Uiso 0.07600
C05X C 0.2331(4) 0.4990(2) 0.5171(2) 1.000 2 a 0 d Uani 0.0584(14)
H4BA H 0.1953 0.5214 0.4902 1.000 2 a 0 calc Uiso 0.08800
HW H 0.2672 0.4748 0.4990 1.000 2 a 0 calc Uiso 0.08800
HX H 0.2913 0.5147 0.5439 1.000 2 a 0 calc Uiso 0.08800
C05Y C 0.9451(5) 0.4486(2) 0.9458(2) 1.000 2 a 0 d Uani 0.0637(15)
H5AA H 0.8737 0.4571 0.9217 1.000 2 a 0 calc Uiso 0.09600
HY H 0.9783 0.4760 0.9661 1.000 2 a 0 calc Uiso 0.09600
HZ H 0.9324 0.4247 0.9712 1.000 2 a 0 calc Uiso 0.09600
C05Z C 1.3459(4) 0.1599(2) 0.9754(2) 1.000 2 a 0 d Uani 0.0582(15)
H6AA H 1.3907 0.1629 0.9481 1.000 2 a 0 calc Uiso 0.08700
H6BA H 1.2672 0.1659 0.9585 1.000 2 a 0 calc Uiso 0.08700
H7BA H 1.3538 0.1285 0.9903 1.000 2 a 0 calc Uiso 0.08700
C060 C 1.3740(5) 0.2644(2) 0.8685(2) 1.000 2 a 0 d Uani 0.0594(15)
H06J H 1.3693 0.2600 0.8297 1.000 2 a 0 calc Uiso 0.08900
H06K H 1.3313 0.2400 0.8816 1.000 2 a 0 calc Uiso 0.08900
H06L H 1.4524 0.2628 0.8881 1.000 2 a 0 calc Uiso 0.08900
C061 C 0.3747(4) 0.4702(2) 0.9548(2) 1.000 2 a 0 d Uani 0.0571(13)
H06Y H 0.3537 0.4748 0.9155 1.000 2 a 0 calc Uiso 0.08600
H8BA H 0.3816 0.4370 0.9627 1.000 2 a 0 calc Uiso 0.08600
H9BA H 0.4465 0.4854 0.9695 1.000 2 a 0 calc Uiso 0.08600
C062 C 0.5090(6) 0.7037(3) 0.5109(3) 1.000 2 a 0 d Uani 0.087(2)
C063 C -0.0895(4) 0.4847(2) 0.4420(2) 1.000 2 a 0 d Uani 0.0619(14)
H06A H -0.1124 0.5022 0.4082 1.000 2 a 0 calc Uiso 0.09300
H06B H -0.0229 0.4991 0.4647 1.000 2 a 0 calc Uiso 0.09300
H06C H -0.1502 0.4849 0.4613 1.000 2 a 0 calc Uiso 0.09300
C064 C 0.1449(5) 0.5087(2) 0.1207(2) 1.000 2 a 0 d Uani 0.0712(18)
H06D H 0.1364 0.5092 0.0813 1.000 2 a 0 calc Uiso 0.10700
H06E H 0.1240 0.4782 0.1320 1.000 2 a 0 calc Uiso 0.10700
H06F H 0.2228 0.5153 0.1385 1.000 2 a 0 calc Uiso 0.10700
C065 C -0.1723(5) 0.2956(2) 0.2200(2) 1.000 2 a 0 d Uani 0.0689(17)
H06G H -0.1849 0.3231 0.1968 1.000 2 a 0 calc Uiso 0.10300
H06H H -0.2383 0.2755 0.2114 1.000 2 a 0 calc Uiso 0.10300
H06I H -0.1071 0.2787 0.2139 1.000 2 a 0 calc Uiso 0.10300
C066 C 1.1490(5) 0.2582(2) 1.2033(2) 1.000 2 a 0 d Uani 0.0635(15)
H06M H 1.1201 0.2816 1.1755 1.000 2 a 0 calc Uiso 0.09500
H06N H 1.2253 0.2665 1.2221 1.000 2 a 0 calc Uiso 0.09500
H06O H 1.1011 0.2570 1.2294 1.000 2 a 0 calc Uiso 0.09500
C067 C 0.2883(6) 0.4958(3) 0.7651(3) 1.000 2 a 0 d Uani 0.082(2)
N068 N 0.4772(6) 0.6845(3) 0.5428(4) 1.000 2 a 0 d Uani 0.141(3)
N069 N 0.2813(7) 0.4786(3) 0.8032(3) 1.000 2 a 0 d Uani 0.166(4)
C06A C 0.8268(7) 0.4627(2) 0.2422(3) 1.000 2 a 0 d Uani 0.103(2)
H5BA H 0.8639 0.4723 0.2136 1.000 2 a 0 calc Uiso 0.15400
H0CA H 0.7663 0.4410 0.2272 1.000 2 a 0 calc Uiso 0.15400
H1CA H 0.8811 0.4475 0.2713 1.000 2 a 0 calc Uiso 0.15400
C06B C 0.5059(5) 0.4117(2) 0.8588(2) 1.000 2 a 0 d Uani 0.0676(17)
H06P H 0.4301 0.4199 0.8393 1.000 2 a 0 calc Uiso 0.10100
H06Q H 0.5118 0.4147 0.8979 1.000 2 a 0 calc Uiso 0.10100
H06R H 0.5219 0.3796 0.8503 1.000 2 a 0 calc Uiso 0.10100
C06C C 0.2220(5) 0.3395(2) 0.7407(2) 1.000 2 a 0 d Uani 0.0634(15)
H06S H 0.1556 0.3236 0.7199 1.000 2 a 0 calc Uiso 0.09500
H06T H 0.1993 0.3681 0.7561 1.000 2 a 0 calc Uiso 0.09500
H06U H 0.2609 0.3193 0.7701 1.000 2 a 0 calc Uiso 0.09500
C06D C 0.2975(6) 0.5180(2) 0.7160(2) 1.000 2 a 0 d Uani 0.0833(19)
H06 H 0.2233 0.5204 0.6918 1.000 2 a 0 calc Uiso 0.12500
H2CA H 0.3465 0.4997 0.6984 1.000 2 a 0 calc Uiso 0.12500
H3CA H 0.3289 0.5490 0.7241 1.000 2 a 0 calc Uiso 0.12500
C06E C 0.7815(7) 0.5026(3) 0.2634(3) 1.000 2 a 0 d Uani 0.093(2)
C06F C 0.5506(6) 0.7285(3) 0.4698(3) 1.000 2 a 0 d Uani 0.092(2)
H06Z H 0.5728 0.7063 0.4450 1.000 2 a 0 calc Uiso 0.13800
H4CA H 0.6153 0.7472 0.4871 1.000 2 a 0 calc Uiso 0.13800
H5CA H 0.4918 0.7488 0.4496 1.000 2 a 0 calc Uiso 0.13800
C06G C 1.0210(7) 0.2712(3) 0.9762(3) 1.000 2 a 0 d Uani 0.105(2)
H06V H 0.9939 0.2979 0.9531 1.000 2 a 0 calc Uiso 0.15700
H06W H 1.0868 0.2802 1.0040 1.000 2 a 0 calc Uiso 0.15700
H06X H 0.9621 0.2605 0.9937 1.000 2 a 0 calc Uiso 0.15700
N06I N 0.7453(7) 0.5346(3) 0.2806(4) 1.000 2 a 0 d Uani 0.167(4)
N3 N 1.067(3) 0.2039(9) 0.9189(8) 0.80(4) 2 a 0 d Uani 0.310(16)
C4 C 1.0501(11) 0.2352(3) 0.9443(5) 1.000 2 a 0 d Uani 0.135(4)
N3' N 1.104(2) 0.2182(9) 0.9144(10) 0.20(4) 2 a 0 d Uani 0.069(16)

loop_
_atom_type_symbol
_atom_type_radius_bond
O 1.200
C 1.200
H 1.200
N 1.200

loop_
_geom_angle_atom_site_label_1
_geom_angle_atom_site_label_2
_geom_angle_atom_site_label_3
_geom_angle
_geom_angle_publ_flag
C010 O001 C03Z 116.9(3) no
C02R O002 C04B 117.1(3) no
C043 O003 C055 116.8(3) no
C016 O004 C05K 116.7(3) no
C01E O005 C05X 118.2(3) no
C01J O006 C05J 117.4(3) no
C03R O007 C03Q 117.7(3) no
C00Y O008 C04J 116.9(3) no
C01R O009 C051 117.0(3) no
C02C O00A C05N 116.5(3) no
C01Y O00B C04I 117.6(3) no
C02D O00C C04Y 116.4(3) no
C02J O00D C05C 117.5(4) no
C03G O00E C05W 116.8(3) no
C02P O00F C05A 117.5(3) no
C03T O00G C05T 116.1(3) no
C025 O00H C05O 118.0(3) no
C035 O00I C05P 117.0(3) no
C017 O00J C05I 118.0(3) no
C049 O00K C056 117.4(3) no
C029 O00L C05R 116.7(4) no
C03J O00M C05U 116.4(3) no
C048 O00N C066 117.2(4) no
C03X O00O C064 117.3(4) no
C038 O00P C05M 116.6(4) no
C04U O00Q C060 117.4(4) no
C04L O00R C05Z 117.7(3) no
C02O O00S C06C 117.1(4) no
C04G O00T C065 116.9(4) no
C040 O00U C063 116.9(4) no
C02K O00V C05Y 118.6(4) no
C05L O00W C06B 117.5(4) no
C01R C00X H00X 119.10 no
C033 C00X H00X 119.10 no
C033 C00X C01R 121.8(4) no
O008 C00Y C015 123.4(3) no
O008 C00Y C01B 116.1(3) no
C01B C00Y C015 120.6(4) no
C017 C00Z H00Z 119.20 no
C01V C00Z H00Z 119.20 no
C01V C00Z C017 121.7(4) no
O001 C010 C03A 123.7(4) no
O001 C010 C03P 116.1(3) no
C03A C010 C03P 120.2(4) no
C01A C011 C023 122.5(3) no
C01K C011 C01A 116.2(4) no
C01K C011 C023 121.2(4) no
C02F C013 H013 119.00 no
C038 C013 H013 119.00 no
C038 C013 C02F 122.0(4) no
C02C C014 C01C 120.7(4) no
C02V C014 C01C 120.5(3) no
C02V C014 C02C 118.7(4) no
C00Y C015 H015 119.60 no
C01P C015 C00Y 120.9(3) no
C01P C015 H015 119.60 no
O004 C016 C01M 116.0(3) no
O004 C016 C045 123.8(3) no
C045 C016 C01M 120.2(4) no
O00J C017 C00Z 124.0(4) no
O00J C017 C036 116.3(4) no
C036 C017 C00Z 119.8(4) no
C01T C018 H018 119.50 no
C020 C018 H018 119.50 no
C020 C018 C01T 121.0(4) no
C011 C01A C01G 120.1(4) no
C030 C01A C011 122.7(4) no
C030 C01A C01G 117.2(4) no
C00Y C01B C023 121.7(4) no
C00Y C01B C032 118.5(3) no
C032 C01B C023 119.6(3) no
C014 C01C H01A 109.30 no
C014 C01C H01B 109.30 no
H01A C01C H01B 108.00 no
C02N C01C C014 111.4(3) no
C02N C01C H01A 109.30 no
C02N C01C H01B 109.30 no
O005 C01E C01L 123.6(3) no
O005 C01E C01Q 116.4(4) no
C01L C01E C01Q 120.0(4) no
C025 C01F C02M 118.6(4) no
C025 C01F C04K 120.9(4) no
C02M C01F C04K 120.5(4) no
N012 C01G C01A 178.1(5) no
C01J C01H C02I 121.4(4) no
C04E C01H C01J 117.7(3) no
C04E C01H C02I 120.9(3) no
C022 C01I H01I 119.40 no
C02T C01I H01I 119.40 no
C02T C01I C022 121.1(4) no
O006 C01J C01H 115.7(3) no
O006 C01J C01N 123.4(3) no
C01N C01J C01H 120.9(4) no
C011 C01K H01K 119.40 no
C011 C01K C01W 121.2(4) no
C01W C01K H01K 119.40 no
C01E C01L H01L 119.40 no
C039 C01L C01E 121.2(4) no
C039 C01L H01L 119.40 no
C016 C01M C02I 120.7(4) no
C021 C01M C016 118.4(4) no
C021 C01M C02I 120.9(4) no
C01J C01N H01N 119.60 no
C01J C01N C01Z 120.8(4) no
C01Z C01N H01N 119.60 no
C03H C01O H01O 119.30 no
C049 C01O H01O 119.30 no
C049 C01O C03H 121.4(4) no
C015 C01P C02U 120.4(3) no
C015 C01P C035 118.2(3) no
C035 C01P C02U 121.4(4) no
C01E C01Q C03E 120.8(4) no
C03N C01Q C01E 118.5(4) no
C03N C01Q C03E 120.6(4) no
O009 C01R C00X 123.8(4) no
O009 C01R C03F 116.5(4) no
C00X C01R C03F 119.7(4) no
C01U C01S C01Y 117.9(4) no
C01U C01S C03E 120.3(3) no
C01Y C01S C03E 121.6(4) no
C018 C01T C02Y 122.2(4) no
C018 C01T C047 118.3(4) no
C02Y C01T C047 119.5(4) no
C01S C01U H01U 119.30 no
C03R C01U C01S 121.5(3) no
C03R C01U H01U 119.30 no
C00Z C01V C02W 120.8(4) no
C02P C01V C00Z 117.7(4) no
C02P C01V C02W 121.5(3) no
C01K C01W C02L 122.4(4) no
C01K C01W C050 117.7(4) no
C02L C01W C050 119.9(4) no
C02K C01X C058 121.8(4) no
C045 C01X C02K 117.9(4) no
C045 C01X C058 120.2(4) no
O00B C01Y C01S 116.4(3) no
C028 C01Y O00B 123.3(3) no
C028 C01Y C01S 120.3(4) no
C01N C01Z C03C 120.3(3) no
C043 C01Z C01N 119.0(4) no
C043 C01Z C03C 120.7(4) no
C018 C020 C02S 117.0(4) no
C018 C020 C041 120.4(3) no
C02S C020 C041 122.5(4) no
C01M C021 H021 119.40 no
C01M C021 C02K 121.1(4) no
C02K C021 H021 119.40 no
C01I C022 C03V 121.5(4) no
C01I C022 C04S 118.9(4) no
C03V C022 C04S 119.6(4) no
C011 C023 C01B 110.2(3) no
C011 C023 H02A 109.60 no
C011 C023 H02B 109.60 no
C01B C023 H02A 109.60 no
C01B C023 H02B 109.60 no
H02A C023 H02B 108.10 no
C031 C024 H024 119.70 no
C03V C024 H024 119.70 no
C03V C024 C031 120.5(4) no
O00H C025 C01F 116.1(4) no
O00H C025 C03U 123.6(4) no
C03U C025 C01F 120.2(4) no
C03J C026 H026 119.30 no
C03P C026 H026 119.30 no
C03P C026 C03J 121.3(4) no
C01Y C028 H028 119.00 no
C01Y C028 C03K 121.9(4) no
C03K C028 H028 119.00 no
O00L C029 C02M 123.7(4) no
C02X C029 O00L 116.3(4) no
C02X C029 C02M 120.0(4) no
H02C C02A H02D 108.20 no
C033 C02A H02C 109.70 no
C033 C02A H02D 109.70 no
C033 C02A C036 109.9(3) no
C036 C02A H02C 109.70 no
C036 C02A H02D 109.70 no
C04L C02B C04F 121.5(4) no
C04W C02B C04F 120.5(4) no
C04W C02B C04L 118.1(4) no
O00A C02C C014 116.2(3) no
O00A C02C C044 124.2(3) no
C044 C02C C014 119.6(4) no
O00C C02D C02V 124.0(3) no
O00C C02D C03D 115.5(3) no
C02V C02D C03D 120.5(4) no
C02S C02E H02I 119.30 no
C02S C02E C02Y 121.4(4) no
C02Y C02E H02I 119.30 no
C013 C02F C02Q 120.4(4) no
C013 C02F C03X 117.8(4) no
C03X C02F C02Q 121.7(4) no
C03Y C02H C03M 120.9(4) no
C03Y C02H C05B 116.9(4) no
C05B C02H C03M 122.0(4) no
C01H C02I C01M 112.0(3) no
C01H C02I H02L 109.20 no
C01H C02I H02M 109.20 no
C01M C02I H02L 109.20 no
C01M C02I H02M 109.20 no
H02L C02I H02M 107.90 no
O00D C02J C053 123.4(4) no
C04V C02J O00D 116.1(4) no
C04V C02J C053 120.5(4) no
O00V C02K C01X 115.9(4) no
O00V C02K C021 123.3(4) no
C021 C02K C01X 120.8(4) no
C01W C02L C034 123.6(4) no
C030 C02L C01W 116.6(4) no
C030 C02L C034 119.7(4) no
C01F C02M H02N 119.50 no
C029 C02M C01F 121.0(4) no
C029 C02M H02N 119.50 no
C02R C02N C01C 121.1(4) no
C02R C02N C04P 118.3(4) no
C04P C02N C01C 120.6(4) no
O00S C02O C039 116.2(4) no
C03N C02O O00S 123.5(4) no
C03N C02O C039 120.3(4) no
O00F C02P C01V 115.4(4) no
O00F C02P C04Q 123.9(4) no
C04Q C02P C01V 120.6(4) no
C02F C02Q H02J 109.20 no
C02F C02Q H02K 109.20 no
H02J C02Q H02K 107.90 no
C02Y C02Q C02F 111.9(3) no
C02Y C02Q H02J 109.20 no
C02Y C02Q H02K 109.20 no
O002 C02R C03B 122.8(4) no
C02N C02R O002 116.5(4) no
C02N C02R C03B 120.7(4) no
C020 C02S C04T 120.2(4) no
C02E C02S C020 122.0(4) no
C02E C02S C04T 117.8(4) no
C01I C02T C031 117.7(4) no
C01I C02T C03C 120.9(4) no
C031 C02T C03C 121.4(4) no
C01P C02U H02E 109.20 no
C01P C02U H02F 109.20 no
C01P C02U C03F 112.2(3) no
H02E C02U H02F 107.90 no
C03F C02U H02E 109.20 no
C03F C02U H02F 109.20 no
C014 C02V H02V 119.30 no
C02D C02V C014 121.4(3) no
C02D C02V H02V 119.30 no
C01V C02W H02G 109.30 no
C01V C02W H02H 109.30 no
C01V C02W C03P 111.8(3) no
H02G C02W H02H 107.90 no
C03P C02W H02G 109.30 no
C03P C02W H02H 109.30 no
C029 C02X C03M 120.8(4) no
C029 C02X C03U 119.0(4) no
C03U C02X C03M 120.1(4) no
C01T C02Y C02Q 122.8(4) no
C02E C02Y C01T 116.4(4) no
C02E C02Y C02Q 120.7(4) no
C03G C02Z C03O 118.3(4) no
C03G C02Z C04O 122.4(4) no
C03O C02Z C04O 119.3(4) no
C01A C030 H030 119.50 no
C02L C030 C01A 120.9(4) no
C02L C030 H030 119.50 no
C024 C031 C02T 121.5(4) no
C024 C031 C04A 117.5(4) no
C02T C031 C04A 121.1(4) no
C01B C032 H032 119.50 no
C035 C032 C01B 121.0(4) no
C035 C032 H032 119.50 no
C00X C033 C02A 120.0(4) no
C00X C033 C03T 118.3(4) no
C03T C033 C02A 121.7(4) no
C02L C034 H03A 109.40 no
C02L C034 H03B 109.40 no
C02L C034 C03W 111.1(3) no
H03A C034 H03B 108.00 no
C03W C034 H03A 109.40 no
C03W C034 H03B 109.40 no
O00I C035 C01P 116.0(3) no
O00I C035 C032 123.2(3) no
C032 C035 C01P 120.8(4) no
C017 C036 C02A 120.9(4) no
C04Q C036 C017 118.5(4) no
C04Q C036 C02A 120.4(4) no
C03B C037 C04G 117.9(4) no
C03B C037 C054 120.6(4) no
C04G C037 C054 121.4(4) no
O00P C038 C042 116.4(4) no
C013 C038 O00P 123.3(4) no
C013 C038 C042 120.3(4) no
C01L C039 C02O 118.5(4) no
C01L C039 C05G 120.1(4) no
C02O C039 C05G 121.4(4) no
C010 C03A H03C 119.60 no
C010 C03A C03W 120.8(4) no
C03W C03A H03C 119.60 no
C02R C03B H03G 119.30 no
C037 C03B C02R 121.4(4) no
C037 C03B H03G 119.30 no
C01Z C03C H03H 109.50 no
C01Z C03C H03I 109.50 no
C02T C03C C01Z 110.6(3) no
C02T C03C H03H 109.50 no
C02T C03C H03I 109.50 no
H03H C03C H03I 108.10 no
C02D C03D C041 121.4(4) no
C044 C03D C02D 117.7(4) no
C044 C03D C041 120.7(3) no
C01Q C03E C01S 110.5(3) no
C01Q C03E H03J 109.50 no
C01Q C03E H03K 109.50 no
C01S C03E H03J 109.50 no
C01S C03E H03K 109.50 no
H03J C03E H03K 108.10 no
C01R C03F C02U 120.8(4) no
C04N C03F C01R 118.5(4) no
C04N C03F C02U 120.7(4) no
O00E C03G C02Z 116.0(4) no
O00E C03G C05D 123.6(4) no
C02Z C03G C05D 120.5(4) no
C01O C03H C058 120.0(4) no
C04U C03H C01O 117.9(4) no
C04U C03H C058 122.0(4) no
O00M C03J C03W 116.6(4) no
C026 C03J O00M 123.1(4) no
C026 C03J C03W 120.3(4) no
C028 C03K C03R 117.5(4) no
C028 C03K C04K 121.4(3) no
C03R C03K C04K 121.1(4) no
C03X C03L H03L 118.90 no
C03X C03L C042 122.2(4) no
C042 C03L H03L 118.90 no
C02H C03M C02X 109.7(3) no
C02H C03M H03M 109.70 no
C02H C03M H03N 109.70 no
C02X C03M H03M 109.70 no
C02X C03M H03N 109.70 no
H03M C03M H03N 108.20 no
C01Q C03N H03P 119.20 no
C02O C03N C01Q 121.6(4) no
C02O C03N H03P 119.20 no
C02Z C03O H03O 119.60 no
C040 C03O C02Z 120.8(4) no
C040 C03O H03O 119.60 no
C010 C03P C02W 120.7(3) no
C026 C03P C010 118.7(4) no
C026 C03P C02W 120.5(4) no
O007 C03Q H03Q 109.50 no
O007 C03Q H03R 109.50 no
O007 C03Q H03S 109.50 no
H03Q C03Q H03R 109.50 no
H03Q C03Q H03S 109.50 no
H03R C03Q H03S 109.50 no
O007 C03R C01U 123.2(3) no
O007 C03R C03K 116.2(3) no
C01U C03R C03K 120.6(4) no
C040 C03S C054 122.1(4) no
C05D C03S C040 117.7(4) no
C05D C03S C054 120.1(4) no
O00G C03T C033 116.6(4) no
C04N C03T O00G 123.2(4) no
C04N C03T C033 120.2(4) no
C025 C03U C02X 121.0(4) no
C025 C03U H03U 119.50 no
C02X C03U H03U 119.50 no
C022 C03V C057 122.7(4) no
C024 C03V C022 117.7(4) no
C024 C03V C057 119.6(4) no
C03A C03W C034 119.6(4) no
C03J C03W C034 121.6(4) no
C03J C03W C03A 118.7(4) no
O00O C03X C02F 115.4(4) no
O00O C03X C03L 124.8(4) no
C03L C03X C02F 119.8(4) no
C02H C03Y H03Y 119.30 no
C02H C03Y C04R 121.4(4) no
C04R C03Y H03Y 119.30 no
O001 C03Z H03D 109.50 no
O001 C03Z H03E 109.50 no
O001 C03Z H03F 109.50 no
H03D C03Z H03E 109.50 no
H03D C03Z H03F 109.50 no
H03E C03Z H03F 109.50 no
O00U C040 C03S 115.9(4) no
C03O C040 O00U 122.9(4) no
C03O C040 C03S 121.2(4) no
C020 C041 C03D 110.9(3) no
C020 C041 H04D 109.50 no
C020 C041 H04E 109.50 no
C03D C041 H04D 109.50 no
C03D C041 H04E 109.50 no
H04D C041 H04E 108.00 no
C038 C042 C04O 120.6(4) no
C03L C042 C038 117.9(4) no
C03L C042 C04O 121.5(4) no
O003 C043 C01Z 116.5(3) no
O003 C043 C04E 123.8(3) no
C01Z C043 C04E 119.7(4) no
C02C C044 C03D 121.8(3) no
C02C C044 H044 119.10 no
C03D C044 H044 119.10 no
C016 C045 H045 119.20 no
C01X C045 C016 121.5(4) no
C01X C045 H045 119.20 no
C049 C046 C04F 121.0(4) no
C04H C046 C049 118.1(4) no
C04H C046 C04F 120.9(4) no
N019 C047 C01T 176.5(5) no
O00N C048 C04C 116.1(4) no
O00N C048 C04W 123.6(4) no
C04C C048 C04W 120.3(4) no
O00K C049 C01O 123.7(4) no
O00K C049 C046 116.1(4) no
C01O C049 C046 120.2(4) no
N01D C04A C031 178.3(5) no
O002 C04B H04F 109.50 no
O002 C04B H04G 109.50 no
O002 C04B H04H 109.50 no
H04F C04B H04G 109.50 no
H04F C04B H04H 109.50 no
H04G C04B H04H 109.50 no
C048 C04C C057 121.3(4) no
C04D C04C C048 118.4(4) no
C04D C04C C057 120.3(4) no
C04C C04D H04O 119.10 no
C04C C04D C04L 121.7(4) no
C04L C04D H04O 119.10 no
C01H C04E C043 121.9(4) no
C01H C04E H04R 119.00 no
C043 C04E H04R 119.00 no
C02B C04F C046 111.6(3) no
C02B C04F H04S 109.30 no
C02B C04F H04T 109.30 no
C046 C04F H04S 109.30 no
C046 C04F H04T 109.30 no
H04S C04F H04T 108.00 no
O00T C04G C037 116.4(4) no
O00T C04G C04P 122.8(4) no
C04P C04G C037 120.7(4) no
C046 C04H H04U 119.30 no
C04U C04H C046 121.3(4) no
C04U C04H H04U 119.30 no
O00B C04I H04V 109.50 no
O00B C04I H04X 109.50 no
O00B C04I H04Y 109.50 no
H04V C04I H04X 109.50 no
H04V C04I H04Y 109.50 no
H04X C04I H04Y 109.50 no
O008 C04J H04A 109.50 no
O008 C04J H04B 109.50 no
O008 C04J H04C 109.50 no
H04A C04J H04B 109.50 no
H04A C04J H04C 109.50 no
H04B C04J H04C 109.50 no
C01F C04K C03K 112.0(3) no
C01F C04K H04Z 109.20 no
C01F C04K H 109.20 no
C03K C04K H04Z 109.20 no
C03K C04K H 109.20 no
H04Z C04K H 107.90 no
O00R C04L C02B 115.7(4) no
O00R C04L C04D 123.9(4) no
C04D C04L C02B 120.4(4) no
C03F C04N H04N 119.30 no
C03T C04N C03F 121.4(4) no
C03T C04N H04N 119.30 no
C02Z C04O C042 111.9(3) no
C02Z C04O H04I 109.20 no
C02Z C04O H04J 109.20 no
C042 C04O H04I 109.20 no
C042 C04O H04J 109.20 no
H04I C04O H04J 107.90 no
C02N C04P H04P 119.60 no
C04G C04P C02N 120.9(4) no
C04G C04P H04P 119.60 no
C02P C04Q H04Q 119.10 no
C036 C04Q C02P 121.7(4) no
C036 C04Q H04Q 119.10 no
C03Y C04R C05H 121.8(4) no
C03Y C04R C05Q 117.5(4) no
C05H C04R C05Q 120.7(4) no
N02G C04S C022 179.1(6) no
N027 C04T C02S 175.7(5) no
C03H C04U O00Q 116.0(4) no
C03H C04U C04H 121.0(4) no
C04H C04U O00Q 123.0(4) no
C02J C04V C05G 121.1(4) no
C02J C04V C05V 118.7(4) no
C05V C04V C05G 120.2(4) no
C02B C04W C048 121.1(4) no
C02B C04W H04W 119.40 no
C048 C04W H04W 119.40 no
O00C C04Y H04K 109.50 no
O00C C04Y H04L 109.50 no
O00C C04Y H04M 109.50 no
H04K C04Y H04L 109.50 no
H04K C04Y H04M 109.50 no
H04L C04Y H04M 109.50 no
N03I C04Z C05B 177.9(5) no
N04X C050 C01W 178.2(6) no
O009 C051 H05A 109.50 no
O009 C051 H05B 109.50 no
O009 C051 H05C 109.50 no
H05A C051 H05B 109.50 no
H05A C051 H05C 109.50 no
H05B C051 H05C 109.50 no
H7AA C052 HA 107.90 no
C059 C052 H7AA 109.10 no
C059 C052 HA 109.10 no
C05H C052 H7AA 109.10 no
C05H C052 HA 109.10 no
C05H C052 C059 112.4(4) no
C02J C053 H053 119.80 no
C059 C053 C02J 120.3(4) no
C059 C053 H053 119.80 no
C037 C054 C03S 109.8(3) no
C037 C054 H05S 109.70 no
C037 C054 H05T 109.70 no
C03S C054 H05S 109.70 no
C03S C054 H05T 109.70 no
H05S C054 H05T 108.20 no
O003 C055 H05 109.50 no
O003 C055 HB 109.50 no
O003 C055 HC 109.50 no
H05 C055 HB 109.50 no
H05 C055 HC 109.50 no
HB C055 HC 109.50 no
O00K C056 H0AA 109.50 no
O00K C056 HD 109.50 no
O00K C056 HE 109.50 no
H0AA C056 HD 109.50 no
H0AA C056 HE 109.50 no
HD C056 HE 109.50 no
C03V C057 H1AA 109.60 no
C03V C057 HF 109.60 no
C04C C057 C03V 110.2(3) no
C04C C057 H1AA 109.60 no
C04C C057 HF 109.60 no
H1AA C057 HF 108.10 no
C01X C058 C03H 111.3(3) no
C01X C058 H2AA 109.40 no
C01X C058 HG 109.40 no
C03H C058 H2AA 109.40 no
C03H C058 HG 109.40 no
H2AA C058 HG 108.00 no
C053 C059 C052 120.2(5) no
C053 C059 C05L 118.9(4) no
C05L C059 C052 120.9(4) no
O00F C05A H05D 109.50 no
O00F C05A H05E 109.50 no
O00F C05A H05F 109.50 no
H05D C05A H05E 109.50 no
H05D C05A H05F 109.50 no
H05E C05A H05F 109.50 no
C02H C05B C04Z 118.5(4) no
C02H C05B C05E 122.4(4) no
C05E C05B C04Z 119.0(4) no
O00D C05C H8AA 109.50 no
O00D C05C HH 109.50 no
O00D C05C HI 109.50 no
H8AA C05C HH 109.50 no
H8AA C05C HI 109.50 no
HH C05C HI 109.50 no
C03G C05D H05U 119.20 no
C03S C05D C03G 121.5(4) no
C03S C05D H05U 119.20 no
C05B C05E H9AA 119.80 no
C05H C05E C05B 120.4(4) no
C05H C05E H9AA 119.80 no
C039 C05G C04V 111.8(3) no
C039 C05G H0BA 109.30 no
C039 C05G HJ 109.30 no
C04V C05G H0BA 109.30 no
C04V C05G HJ 109.30 no
H0BA C05G HJ 107.90 no
C04R C05H C052 121.5(4) no
C05E C05H C04R 116.9(4) no
C05E C05H C052 121.5(4) no
O00J C05I H05G 109.50 no
O00J C05I H05H 109.50 no
O00J C05I H05I 109.50 no
H05G C05I H05H 109.50 no
H05G C05I H05I 109.50 no
H05H C05I H05I 109.50 no
O006 C05J H3AA 109.50 no
O006 C05J HK 109.50 no
O006 C05J HL 109.50 no
H3AA C05J HK 109.50 no
H3AA C05J HL 109.50 no
HK C05J HL 109.50 no
O004 C05K H4AA 109.50 no
O004 C05K HM 109.50 no
O004 C05K HN 109.50 no
H4AA C05K HM 109.50 no
H4AA C05K HN 109.50 no
HM C05K HN 109.50 no
O00W C05L C059 116.2(5) no
C05V C05L O00W 123.6(5) no
C05V C05L C059 120.3(4) no
O00P C05M H05V 109.50 no
O00P C05M H05W 109.50 no
O00P C05M H05X 109.50 no
H05V C05M H05W 109.50 no
H05V C05M H05X 109.50 no
H05W C05M H05X 109.50 no
O00A C05N H05Y 109.50 no
O00A C05N HO 109.50 no
O00A C05N HP 109.50 no
H05Y C05N HO 109.50 no
H05Y C05N HP 109.50 no
HO C05N HP 109.50 no
O00H C05O H1BA 109.50 no
O00H C05O HQ 109.50 no
O00H C05O HR 109.50 no
H1BA C05O HQ 109.50 no
H1BA C05O HR 109.50 no
HQ C05O HR 109.50 no
O00I C05P H05J 109.50 no
O00I C05P H05K 109.50 no
O00I C05P H05L 109.50 no
H05J C05P H05K 109.50 no
H05J C05P H05L 109.50 no
H05K C05P H05L 109.50 no
N04M C05Q C04R 178.1(6) no
O00L C05R H2BA 109.50 no
O00L C05R HS 109.50 no
O00L C05R HT 109.50 no
H2BA C05R HS 109.50 no
H2BA C05R HT 109.50 no
HS C05R HT 109.50 no
N05F C05S C061 179.1(6) no
O00G C05T H05M 109.50 no
O00G C05T H05N 109.50 no
O00G C05T H05O 109.50 no
H05M C05T H05N 109.50 no
H05M C05T H05O 109.50 no
H05N C05T H05O 109.50 no
O00M C05U H05P 109.50 no
O00M C05U H05Q 109.50 no
O00M C05U H05R 109.50 no
H05P C05U H05Q 109.50 no
H05P C05U H05R 109.50 no
H05Q C05U H05R 109.50 no
C04V C05V H3BA 119.40 no
C05L C05V C04V 121.2(5) no
C05L C05V H3BA 119.40 no
O00E C05W H05Z 109.50 no
O00E C05W HU 109.50 no
O00E C05W HV 109.50 no
H05Z C05W HU 109.50 no
H05Z C05W HV 109.50 no
HU C05W HV 109.50 no
O005 C05X H4BA 109.50 no
O005 C05X HW 109.50 no
O005 C05X HX 109.50 no
H4BA C05X HW 109.50 no
H4BA C05X HX 109.50 no
HW C05X HX 109.50 no
O00V C05Y H5AA 109.50 no
O00V C05Y HY 109.50 no
O00V C05Y HZ 109.50 no
H5AA C05Y HY 109.50 no
H5AA C05Y HZ 109.50 no
HY C05Y HZ 109.50 no
O00R C05Z H6AA 109.50 no
O00R C05Z H6BA 109.50 no
O00R C05Z H7BA 109.50 no
H6AA C05Z H6BA 109.50 no
H6AA C05Z H7BA 109.50 no
H6BA C05Z H7BA 109.50 no
O00Q C060 H06J 109.50 no
O00Q C060 H06K 109.50 no
O00Q C060 H06L 109.50 no
H06J C060 H06K 109.50 no
H06J C060 H06L 109.50 no
H06K C060 H06L 109.50 no
C05S C061 H06Y 109.50 no
C05S C061 H8BA 109.50 no
C05S C061 H9BA 109.50 no
H06Y C061 H8BA 109.50 no
H06Y C061 H9BA 109.50 no
H8BA C061 H9BA 109.50 no
N068 C062 C06F 179.7(10) no
O00U C063 H06A 109.50 no
O00U C063 H06B 109.50 no
O00U C063 H06C 109.50 no
H06A C063 H06B 109.50 no
H06A C063 H06C 109.50 no
H06B C063 H06C 109.50 no
O00O C064 H06D 109.50 no
O00O C064 H06E 109.50 no
O00O C064 H06F 109.50 no
H06D C064 H06E 109.50 no
H06D C064 H06F 109.50 no
H06E C064 H06F 109.50 no
O00T C065 H06G 109.50 no
O00T C065 H06H 109.50 no
O00T C065 H06I 109.50 no
H06G C065 H06H 109.50 no
H06G C065 H06I 109.50 no
H06H C065 H06I 109.50 no
O00N C066 H06M 109.50 no
O00N C066 H06N 109.50 no
O00N C066 H06O 109.50 no
H06M C066 H06N 109.50 no
H06M C066 H06O 109.50 no
H06N C066 H06O 109.50 no
N069 C067 C06D 179.9(9) no
H5BA C06A H0CA 109.50 no
H5BA C06A H1CA 109.50 no
H0CA C06A H1CA 109.50 no
C06E C06A H5BA 109.50 no
C06E C06A H0CA 109.50 no
C06E C06A H1CA 109.50 no
O00W C06B H06P 109.50 no
O00W C06B H06Q 109.50 no
O00W C06B H06R 109.50 no
H06P C06B H06Q 109.50 no
H06P C06B H06R 109.50 no
H06Q C06B H06R 109.50 no
O00S C06C H06S 109.50 no
O00S C06C H06T 109.50 no
O00S C06C H06U 109.50 no
H06S C06C H06T 109.50 no
H06S C06C H06U 109.50 no
H06T C06C H06U 109.50 no
C067 C06D H06 109.50 no
C067 C06D H2CA 109.50 no
C067 C06D H3CA 109.50 no
H06 C06D H2CA 109.50 no
H06 C06D H3CA 109.50 no
H2CA C06D H3CA 109.50 no
N06I C06E C06A 179.8(12) no
C062 C06F H06Z 109.50 no
C062 C06F H4CA 109.50 no
C062 C06F H5CA 109.50 no
H06Z C06F H4CA 109.50 no
H06Z C06F H5CA 109.50 no
H4CA C06F H5CA 109.50 no
H06V C06G H06W 109.50 no
H06V C06G H06X 109.50 no
H06W C06G H06X 109.50 no
C4 C06G H06V 109.50 no
C4 C06G H06W 109.50 no
C4 C06G H06X 109.50 no
N3 C4 C06G 175.(3) no
N3' C4 C06G 153.9(18) no

loop_
_geom_bond_atom_site_label_1
_geom_bond_atom_site_label_2
_geom_bond_distance
_geom_bond_publ_flag
O001 C010 1.376(5) no
O001 C03Z 1.423(5) no
O002 C02R 1.387(5) no
O002 C04B 1.425(5) no
O003 C043 1.372(5) no
O003 C055 1.422(5) no
O004 C016 1.384(5) no
O004 C05K 1.421(5) no
O005 C01E 1.378(5) no
O005 C05X 1.408(5) no
O006 C01J 1.378(5) no
O006 C05J 1.423(5) no
O007 C03Q 1.424(5) no
O007 C03R 1.372(5) no
O008 C00Y 1.378(5) no
O008 C04J 1.431(5) no
O009 C01R 1.375(5) no
O009 C051 1.421(5) no
O00A C02C 1.371(5) no
O00A C05N 1.428(5) no
O00B C01Y 1.390(5) no
O00B C04I 1.414(5) no
O00C C02D 1.381(5) no
O00C C04Y 1.426(5) no
O00D C02J 1.385(5) no
O00D C05C 1.414(6) no
O00E C03G 1.377(5) no
O00E C05W 1.412(5) no
O00F C02P 1.378(5) no
O00F C05A 1.420(5) no
O00G C03T 1.388(5) no
O00G C05T 1.421(5) no
O00H C025 1.376(5) no
O00H C05O 1.416(5) no
O00I C035 1.379(5) no
O00I C05P 1.426(5) no
O00J C017 1.375(5) no
O00J C05I 1.426(5) no
O00K C049 1.374(5) no
O00K C056 1.420(5) no
O00L C029 1.385(5) no
O00L C05R 1.436(5) no
O00M C03J 1.388(5) no
O00M C05U 1.448(6) no
O00N C048 1.376(5) no
O00N C066 1.431(6) no
O00O C03X 1.377(5) no
O00O C064 1.419(6) no
O00P C038 1.384(5) no
O00P C05M 1.421(6) no
O00Q C04U 1.389(5) no
O00Q C060 1.423(6) no
O00R C04L 1.380(5) no
O00R C05Z 1.425(5) no
O00S C02O 1.384(5) no
O00S C06C 1.424(5) no
O00T C04G 1.384(5) no
O00T C065 1.447(6) no
O00U C040 1.387(5) no
O00U C063 1.430(7) no
O00V C02K 1.381(5) no
O00V C05Y 1.395(6) no
O00W C05L 1.382(5) no
O00W C06B 1.421(7) no
C00X H00X 0.9500 no
C00X C01R 1.390(6) no
C00X C033 1.390(6) no
C00Y C015 1.397(5) no
C00Y C01B 1.385(5) no
C00Z H00Z 0.9500 no
C00Z C017 1.397(6) no
C00Z C01V 1.394(5) no
C010 C03A 1.391(6) no
C010 C03P 1.396(6) no
C011 C01A 1.401(5) no
C011 C01K 1.386(5) no
C011 C023 1.504(6) no
N012 C01G 1.130(5) no
C013 H013 0.9500 no
C013 C02F 1.389(6) no
C013 C038 1.374(6) no
C014 C01C 1.517(5) no
C014 C02C 1.397(5) no
C014 C02V 1.383(5) no
C015 H015 0.9500 no
C015 C01P 1.390(6) no
C016 C01M 1.396(5) no
C016 C045 1.388(6) no
C017 C036 1.390(6) no
C018 H018 0.9500 no
C018 C01T 1.392(6) no
C018 C020 1.388(6) no
N019 C047 1.167(6) no
C01A C01G 1.451(6) no
C01A C030 1.389(6) no
C01B C023 1.523(5) no
C01B C032 1.392(6) no
C01C H01A 0.9900 no
C01C H01B 0.9900 no
C01C C02N 1.514(6) no
N01D C04A 1.151(5) no
C01E C01L 1.395(6) no
C01E C01Q 1.397(5) no
C01F C025 1.388(6) no
C01F C02M 1.392(6) no
C01F C04K 1.511(6) no
C01H C01J 1.405(5) no
C01H C02I 1.508(5) no
C01H C04E 1.385(6) no
C01I H01I 0.9500 no
C01I C022 1.393(6) no
C01I C02T 1.378(6) no
C01J C01N 1.382(5) no
C01K H01K 0.9500 no
C01K C01W 1.392(6) no
C01L H01L 0.9500 no
C01L C039 1.381(6) no
C01M C021 1.384(6) no
C01M C02I 1.515(6) no
C01N H01N 0.9500 no
C01N C01Z 1.394(6) no
C01O H01O 0.9500 no
C01O C03H 1.400(6) no
C01O C049 1.389(6) no
C01P C02U 1.517(5) no
C01P C035 1.395(5) no
C01Q C03E 1.514(6) no
C01Q C03N 1.381(6) no
C01R C03F 1.399(5) no
C01S C01U 1.387(6) no
C01S C01Y 1.391(5) no
C01S C03E 1.514(6) no
C01T C02Y 1.403(6) no
C01T C047 1.432(6) no
C01U H01U 0.9500 no
C01U C03R 1.384(6) no
C01V C02P 1.390(6) no
C01V C02W 1.511(6) no
C01W C02L 1.396(6) no
C01W C050 1.442(6) no
C01X C02K 1.392(6) no
C01X C045 1.389(6) no
C01X C058 1.503(6) no
C01Y C028 1.383(6) no
C01Z C03C 1.523(5) no
C01Z C043 1.392(5) no
C020 C02S 1.400(5) no
C020 C041 1.507(6) no
C021 H021 0.9500 no
C021 C02K 1.386(6) no
C022 C03V 1.403(6) no
C022 C04S 1.436(6) no
C023 H02A 0.9900 no
C023 H02B 0.9900 no
C024 H024 0.9500 no
C024 C031 1.400(6) no
C024 C03V 1.388(6) no
C025 C03U 1.387(6) no
C026 H026 0.9500 no
C026 C03J 1.386(6) no
C026 C03P 1.379(5) no
N027 C04T 1.147(6) no
C028 H028 0.9500 no
C028 C03K 1.386(6) no
C029 C02M 1.392(6) no
C029 C02X 1.381(6) no
C02A H02C 0.9900 no
C02A H02D 0.9900 no
C02A C033 1.511(6) no
C02A C036 1.516(6) no
C02B C04F 1.507(6) no
C02B C04L 1.390(6) no
C02B C04W 1.389(5) no
C02C C044 1.386(6) no
C02D C02V 1.380(5) no
C02D C03D 1.398(5) no
C02E H02I 0.9500 no
C02E C02S 1.385(6) no
C02E C02Y 1.395(6) no
C02F C02Q 1.509(6) no
C02F C03X 1.405(6) no
N02G C04S 1.153(6) no
C02H C03M 1.508(6) no
C02H C03Y 1.373(6) no
C02H C05B 1.388(6) no
C02I H02L 0.9900 no
C02I H02M 0.9900 no
C02J C04V 1.379(6) no
C02J C053 1.399(6) no
C02L C030 1.387(6) no
C02L C034 1.517(6) no
C02M H02N 0.9500 no
C02N C02R 1.384(6) no
C02N C04P 1.392(6) no
C02O C039 1.399(6) no
C02O C03N 1.378(6) no
C02P C04Q 1.385(6) no
C02Q H02J 0.9900 no
C02Q H02K 0.9900 no
C02Q C02Y 1.504(6) no
C02R C03B 1.389(6) no
C02S C04T 1.443(6) no
C02T C031 1.404(6) no
C02T C03C 1.521(6) no
C02U H02E 0.9900 no
C02U H02F 0.9900 no
C02U C03F 1.518(6) no
C02V H02V 0.9500 no
C02W H02G 0.9900 no
C02W H02H 0.9900 no
C02W C03P 1.518(5) no
C02X C03M 1.521(6) no
C02X C03U 1.388(6) no
C02Z C03G 1.377(6) no
C02Z C03O 1.407(6) no
C02Z C04O 1.517(6) no
C030 H030 0.9500 no
C031 C04A 1.436(6) no
C032 H032 0.9500 no
C032 C035 1.383(5) no
C033 C03T 1.397(6) no
C034 H03A 0.9900 no
C034 H03B 0.9900 no
C034 C03W 1.515(5) no
C036 C04Q 1.381(6) no
C037 C03B 1.381(6) no
C037 C04G 1.397(6) no
C037 C054 1.511(6) no
C038 C042 1.400(6) no
C039 C05G 1.515(6) no
C03A H03C 0.9500 no
C03A C03W 1.392(5) no
C03B H03G 0.9500 no
C03C H03H 0.9900 no
C03C H03I 0.9900 no
C03D C041 1.514(5) no
C03D C044 1.391(6) no
C03E H03J 0.9900 no
C03E H03K 0.9900 no
C03F C04N 1.393(6) no
C03G C05D 1.392(6) no
C03H C04U 1.382(6) no
C03H C058 1.519(6) no
N03I C04Z 1.149(6) no
C03J C03W 1.391(6) no
C03K C03R 1.391(5) no
C03K C04K 1.512(5) no
C03L H03L 0.9500 no
C03L C03X 1.380(6) no
C03L C042 1.384(6) no
C03M H03M 0.9900 no
C03M H03N 0.9900 no
C03N H03P 0.9500 no
C03O H03O 0.9500 no
C03O C040 1.375(6) no
C03Q H03Q 0.9800 no
C03Q H03R 0.9800 no
C03Q H03S 0.9800 no
C03S C040 1.390(6) no
C03S C054 1.515(6) no
C03S C05D 1.388(6) no
C03T C04N 1.386(6) no
C03U H03U 0.9500 no
C03V C057 1.526(6) no
C03Y H03Y 0.9500 no
C03Y C04R 1.385(6) no
C03Z H03D 0.9800 no
C03Z H03E 0.9800 no
C03Z H03F 0.9800 no
C041 H04D 0.9900 no
C041 H04E 0.9900 no
C042 C04O 1.515(6) no
C043 C04E 1.394(5) no
C044 H044 0.9500 no
C045 H045 0.9500 no
C046 C049 1.398(6) no
C046 C04F 1.517(6) no
C046 C04H 1.389(6) no
C048 C04C 1.382(6) no
C048 C04W 1.399(6) no
C04B H04F 0.9800 no
C04B H04G 0.9800 no
C04B H04H 0.9800 no
C04C C04D 1.379(6) no
C04C C057 1.513(6) no
C04D H04O 0.9500 no
C04D C04L 1.385(6) no
C04E H04R 0.9500 no
C04F H04S 0.9900 no
C04F H04T 0.9900 no
C04G C04P 1.386(6) no
C04H H04U 0.9500 no
C04H C04U 1.387(6) no
C04I H04V 0.9800 no
C04I H04X 0.9800 no
C04I H04Y 0.9800 no
C04J H04A 0.9800 no
C04J H04B 0.9800 no
C04J H04C 0.9800 no
C04K H04Z 0.9900 no
C04K H 0.9900 no
N04M C05Q 1.151(6) no
C04N H04N 0.9500 no
C04O H04I 0.9900 no
C04O H04J 0.9900 no
C04P H04P 0.9500 no
C04Q H04Q 0.9500 no
C04R C05H 1.405(6) no
C04R C05Q 1.441(6) no
C04V C05G 1.521(7) no
C04V C05V 1.393(6) no
C04W H04W 0.9500 no
N04X C050 1.143(6) no
C04Y H04K 0.9800 no
C04Y H04L 0.9800 no
C04Y H04M 0.9800 no
C04Z C05B 1.433(6) no
C051 H05A 0.9800 no
C051 H05B 0.9800 no
C051 H05C 0.9800 no
C052 H7AA 0.9900 no
C052 HA 0.9900 no
C052 C059 1.521(7) no
C052 C05H 1.521(6) no
C053 H053 0.9500 no
C053 C059 1.390(6) no
C054 H05S 0.9900 no
C054 H05T 0.9900 no
C055 H05 0.9800 no
C055 HB 0.9800 no
C055 HC 0.9800 no
C056 H0AA 0.9800 no
C056 HD 0.9800 no
C056 HE 0.9800 no
C057 H1AA 0.9900 no
C057 HF 0.9900 no
C058 H2AA 0.9900 no
C058 HG 0.9900 no
C059 C05L 1.393(7) no
C05A H05D 0.9800 no
C05A H05E 0.9800 no
C05A H05F 0.9800 no
C05B C05E 1.399(6) no
C05C H8AA 0.9800 no
C05C HH 0.9800 no
C05C HI 0.9800 no
C05D H05U 0.9500 no
C05E H9AA 0.9500 no
C05E C05H 1.378(6) no
N05F C05S 1.140(6) no
C05G H0BA 0.9900 no
C05G HJ 0.9900 no
C05I H05G 0.9800 no
C05I H05H 0.9800 no
C05I H05I 0.9800 no
C05J H3AA 0.9800 no
C05J HK 0.9800 no
C05J HL 0.9800 no
C05K H4AA 0.9800 no
C05K HM 0.9800 no
C05K HN 0.9800 no
C05L C05V 1.378(7) no
C05M H05V 0.9800 no
C05M H05W 0.9800 no
C05M H05X 0.9800 no
C05N H05Y 0.9800 no
C05N HO 0.9800 no
C05N HP 0.9800 no
C05O H1BA 0.9800 no
C05O HQ 0.9800 no
C05O HR 0.9800 no
C05P H05J 0.9800 no
C05P H05K 0.9800 no
C05P H05L 0.9800 no
C05R H2BA 0.9800 no
C05R HS 0.9800 no
C05R HT 0.9800 no
C05S C061 1.451(7) no
C05T H05M 0.9800 no
C05T H05N 0.9800 no
C05T H05O 0.9800 no
C05U H05P 0.9800 no
C05U H05Q 0.9800 no
C05U H05R 0.9800 no
C05V H3BA 0.9500 no
C05W H05Z 0.9800 no
C05W HU 0.9800 no
C05W HV 0.9800 no
C05X H4BA 0.9800 no
C05X HW 0.9800 no
C05X HX 0.9800 no
C05Y H5AA 0.9800 no
C05Y HY 0.9800 no
C05Y HZ 0.9800 no
C05Z H6AA 0.9800 no
C05Z H6BA 0.9800 no
C05Z H7BA 0.9800 no
C060 H06J 0.9800 no
C060 H06K 0.9800 no
C060 H06L 0.9800 no
C061 H06Y 0.9800 no
C061 H8BA 0.9800 no
C061 H9BA 0.9800 no
C062 N068 1.121(9) no
C062 C06F 1.448(10) no
C063 H06A 0.9800 no
C063 H06B 0.9800 no
C063 H06C 0.9800 no
C064 H06D 0.9800 no
C064 H06E 0.9800 no
C064 H06F 0.9800 no
C065 H06G 0.9800 no
C065 H06H 0.9800 no
C065 H06I 0.9800 no
C066 H06M 0.9800 no
C066 H06N 0.9800 no
C066 H06O 0.9800 no
C067 N069 1.106(8) no
C067 C06D 1.426(9) no
C06A H5BA 0.9800 no
C06A H0CA 0.9800 no
C06A H1CA 0.9800 no
C06A C06E 1.436(11) no
C06B H06P 0.9800 no
C06B H06Q 0.9800 no
C06B H06R 0.9800 no
C06C H06S 0.9800 no
C06C H06T 0.9800 no
C06C H06U 0.9800 no
C06D H06 0.9800 no
C06D H2CA 0.9800 no
C06D H3CA 0.9800 no
C06E N06I 1.153(10) no
C06F H06Z 0.9800 no
C06F H4CA 0.9800 no
C06F H5CA 0.9800 no
C06G H06V 0.9800 no
C06G H06W 0.9800 no
C06G H06X 0.9800 no
C06G C4 1.413(13) no
N3 C4 1.155(15) no
C4 N3' 1.21(2) no

loop_
_cod_changelog_entry_id
_cod_changelog_entry_author
_cod_changelog_entry_date
_cod_changelog_entry_text
1 'Vaitkus, Antanas' 2024-12-11T11:54:46+02:00
;
 Corrected the '_atom_site_attached_hydrogens' data item values by setting
 them all to '0' after consulting the original publication. Prior to this
 change the 'O00H', 'C01H', 'C02H', 'C03H', 'C04H', 'C05H', 'HA', 'HE', 'HF',
 'HG' and 'HO' atom sites were incorrectly marked as having 1 attached hydrogen
 atom each.
;
